data_7242319
loop_
_publ_author_name
'Sonina, Alina A.'
'Becker, Christina S.'
'Kuimov, Anatoly D.'
'Shundrina, Inna K.'
'Komarov, Vladislav Yu.'
'Kazantsev, Maxim S.'

_publ_section_title
;
 Alkyl-substituted bis(4-((9H-fluoren-9-ylidene)methyl)phenyl)thiophenes:
 weakening of intermolecular interactions and additive-assisted
 crystallization
;
_journal_issue 14
_journal_name_full CrystEngComm
_journal_page_first 2654
_journal_page_last 2664
_journal_paper_doi 10.1039/D0CE01794A
_journal_volume 23
_journal_year 2021
_chemical_formula_moiety 'C52 H44 S'
_chemical_formula_sum 'C52 H44 S'
_chemical_formula_weight 700.93
_chemical_melting_point 499,15
_chemical_name_systematic 2,5-bis(4-((2,7-diethyl-9H-fluoren-9-ylidene)methyl)phenyl)thiophene
_space_group_crystal_system monoclinic
_space_group_IT_number 4
_space_group_name_Hall 'P 2yb'
_space_group_name_H-M_alt 'P 1 21 1'
_atom_sites_solution_hydrogens geom
_atom_sites_solution_primary dual
_audit_creation_date 2021-01-25
_audit_creation_method
;
Olex2 1.3
(compiled 2020.11.12 svn.r5f609507 for OlexSys, GUI svn.r6226)
;
_audit_update_record
;
2021-01-28 deposited with the CCDC.	2021-02-16 downloaded from the CCDC.
;
_cell_angle_alpha 90
_cell_angle_beta 90.099(11)
_cell_angle_gamma 90
_cell_formula_units_Z 4
_cell_length_a 16.581(6)
_cell_length_b 9.216(3)
_cell_length_c 25.101(9)
_cell_measurement_reflns_used 6920
_cell_measurement_temperature 200(1)
_cell_measurement_theta_max 19.55
_cell_measurement_theta_min 2.59
_cell_volume 3836(2)
_computing_cell_refinement 'Bruker SAINT'
_computing_data_collection 'Bruker APEX2'
_computing_data_reduction 'Bruker SAINT'
_computing_molecular_graphics 'Olex2 1.3 (Dolomanov et al., 2009)'
_computing_publication_material 'Olex2 1.3 (Dolomanov et al., 2009)'
_computing_structure_refinement 'SHELXL 2014/7 (Sheldrick, 2015)'
_computing_structure_solution 'SHELXT 2014/5 (Sheldrick, 2014)'
_diffrn_ambient_temperature 200(1)
_diffrn_detector CCD
_diffrn_detector_area_resol_mean 8.33
_diffrn_detector_type 'Bruker APEXII CCD area detector'
_diffrn_measured_fraction_theta_full 0.998
_diffrn_measured_fraction_theta_max 0.996
_diffrn_measurement_device '\k-geometry diffractometer'
_diffrn_measurement_device_type 'Bruker APEX diffractometer'
_diffrn_measurement_method '\w and \f scans'
_diffrn_radiation_monochromator graphite
_diffrn_radiation_type MoK\a
_diffrn_radiation_wavelength 0.71073
_diffrn_reflns_av_R_equivalents 0.0584
_diffrn_reflns_av_unetI/netI 0.0556
_diffrn_reflns_Laue_measured_fraction_full 0.998
_diffrn_reflns_Laue_measured_fraction_max 0.996
_diffrn_reflns_limit_h_max 16
_diffrn_reflns_limit_h_min -16
_diffrn_reflns_limit_k_max 9
_diffrn_reflns_limit_k_min -9
_diffrn_reflns_limit_l_max 25
_diffrn_reflns_limit_l_min -25
_diffrn_reflns_number 30271
_diffrn_reflns_point_group_measured_fraction_full 0.999
_diffrn_reflns_point_group_measured_fraction_max 0.997
_diffrn_reflns_theta_full 21.036
_diffrn_reflns_theta_max 21.036
_diffrn_reflns_theta_min 2.033
_diffrn_source 'sealed tube'
_exptl_absorpt_coefficient_mu 0.121
_exptl_absorpt_correction_T_max 0.8621
_exptl_absorpt_correction_T_min 0.7203
_exptl_absorpt_correction_type multi-scan
_exptl_absorpt_process_details
;
SADABS-2008/1 (Bruker,2008) was used for absorption correction.
wR2(int) was 0.0779 before and 0.0703 after correction.
The Ratio of minimum to maximum transmission is 0.8355.
The \l/2 correction factor is 0.0015.
;
_exptl_crystal_colour brown
_exptl_crystal_colour_primary brown
_exptl_crystal_density_diffrn 1.214
_exptl_crystal_description needle
_exptl_crystal_F_000 1488
_exptl_crystal_preparation Luminescent
_exptl_crystal_recrystallization_method 'Re-crystallisation from solvent: CH2Cl2'
_exptl_crystal_size_max 1
_exptl_crystal_size_mid 0.117
_exptl_crystal_size_min 0.064
_refine_diff_density_max 0.226
_refine_diff_density_min -0.250
_refine_diff_density_rms 0.041
_refine_ls_abs_structure_details
;
 Twinning involves inversion, so Flack parameter cannot be determined
;
_refine_ls_extinction_method none
_refine_ls_goodness_of_fit_ref 1.092
_refine_ls_hydrogen_treatment constr
_refine_ls_matrix_type full
_refine_ls_number_parameters 960
_refine_ls_number_reflns 8241
_refine_ls_number_restraints 990
_refine_ls_restrained_S_all 1.070
_refine_ls_R_factor_all 0.0616
_refine_ls_R_factor_gt 0.0464
_refine_ls_shift/su_max 0.000
_refine_ls_shift/su_mean 0.000
_refine_ls_structure_factor_coef Fsqd
_refine_ls_weighting_details 'w=1/[\s^2^(Fo^2^)+(0.0515P)^2^+1.6380P] where P=(Fo^2^+2Fc^2^)/3'
_refine_ls_weighting_scheme calc
_refine_ls_wR_factor_gt 0.1073
_refine_ls_wR_factor_ref 0.1203
_reflns_Friedel_coverage 0.852
_reflns_Friedel_fraction_full 0.999
_reflns_Friedel_fraction_max 0.997
_reflns_number_gt 7315
_reflns_number_total 8241
_reflns_threshold_expression 'I > 2\s(I)'
_cod_data_source_file d0ce01794a2.cif
_cod_data_source_block C2-BFMPT
_cod_depositor_comments 'Adding full bibliography for 7242319--7242322.cif.'
_cod_database_code 7242319
_shelx_shelxl_version_number 2014/7
_shelx_space_group_comment
;
The symmetry employed for this shelxl refinement is uniquely defined
by the following loop, which should always be used as a source of
symmetry information in preference to the above space-group names.
They are only intended as comments.
;
_shelx_estimated_absorpt_t_max 0.992
_shelx_estimated_absorpt_t_min 0.889
_olex2_refinement_description
;
1. Twinned data refinement
 Scales: 0.55(15)
 0.40(5) 0.06(13) -0.01(5)
2. Fixed Uiso
 At 1.2 times of:
  All C(H) groups, All C(H,H) groups, All C(H,H,H,H) groups
 At 1.5 times of:
  All C(H,H,H) groups
3. Restrained distances
 C15_12-C17_12 = C17_12-C25_12 = C27_12-C27_12 = C28_12-C17_12 = C18A_12-
 C17_12 = C18B_12-C27_12 = C27_12-?
 C15_21-C17_21 = C17_21-C25_21 = C27_21-C27_21 = C28_21-C17_21 = C18A_21-
 C17_21 = C18B_21-C27_21 = C27_21-?
 C15_22-C17_22 = C17_22-C18_22 = C25_22-C27_22 = C27_22-C17_22 = C17_22-C27_22
 = C28A_22-C27_22 = C28B_22-?
 C15_11-C17_11 = C17_11-C25_11 = C27_11-C27_11 = C17_11-C18A_11 = C17_11-
 C18B_11 = C27_11-C28A_11 = C27_11-C28B_11
 1.54 with sigma of 0.001
 C15_12-C25_12 = C28_12-C15_12 = C18A_12-C25_12 = C15_12-C18B_12 = C25_12-?
 C15_21-C25_21 = C28_21-C15_21 = C18A_21-C25_21 = C15_21-C18B_21 = C25_21-?
 C15_22-C18_22 = C25_22-C15_22 = C25_22-C28A_22 = C15_22-C25_22 = C28B_22-?
 C15_11-C25_11 = C15_11-C18A_11 = C25_11-C28A_11 = C15_11-C18B_11 = C25_11-
 C28B_11
 2.52 with sigma of 0.002
 S1'_10-C5'_10 \\sim S1'_10-C2'_10
 S1'_20-C5'_20 \\sim S1'_20-C2'_20
 with sigma of 0.005
 C4'_10-C5'_10 \\sim C2'_10-C3'_10
 C4'_20-C5'_20 \\sim C2'_20-C3'_20
 with sigma of 0.005
 C3'_10-C4'_10
 C3'_20-C4'_20
 with sigma of 0.005
4. Uiso/Uaniso restraints and constraints
C18B_11 \\sim C18A_11: within 2A with sigma of 0.01 and sigma for terminal
atoms of 0.02 within 2A
C28B_11 \\sim C28A_11: within 2A with sigma of 0.01 and sigma for terminal
atoms of 0.02 within 2A
C18B_21 \\sim C18A_21: within 2A with sigma of 0.01 and sigma for terminal
atoms of 0.02 within 2A
5. Rigid body (RIGU) restrains
 All non-hydrogen atoms
 with sigma for 1-2 distances of 0.004 and sigma for 1-3 distances of 0.004
6. Others
 Sof(H27C)=Sof(H27D)=Sof(C28B)=Sof(H28D)=Sof(H28E)=Sof(H28F)=1-FVAR(1)
 Sof(H27A)=Sof(H27B)=Sof(C28A)=Sof(H28A)=Sof(H28B)=Sof(H28C)=FVAR(1)
 Sof(H27C)=Sof(H27D)=Sof(C28B)=Sof(H28D)=Sof(H28E)=Sof(H28F)=1-FVAR(2)
 Sof(H27A)=Sof(H27B)=Sof(C28A)=Sof(H28A)=Sof(H28B)=Sof(H28C)=FVAR(2)
 Sof(H17C)=Sof(H17D)=Sof(C18B)=Sof(H18D)=Sof(H18E)=Sof(H18F)=1-FVAR(3)
 Sof(H17A)=Sof(H17B)=Sof(C18A)=Sof(H18A)=Sof(H18B)=Sof(H18C)=FVAR(3)
 Sof(H17C)=Sof(H17D)=Sof(C18B)=Sof(H18A)=Sof(H18B)=Sof(H18C)=1-FVAR(4)
 Sof(H17A)=Sof(H17B)=Sof(C18A)=Sof(H18D)=Sof(H18E)=Sof(H18F)=FVAR(4)
 Sof(H17C)=Sof(H17D)=Sof(C18B)=Sof(H18D)=Sof(H18E)=Sof(H18F)=1-FVAR(5)
 Sof(H17A)=Sof(H17B)=Sof(C18A)=Sof(H18A)=Sof(H18B)=Sof(H18C)=FVAR(5)
7.a Secondary CH2 refined with riding coordinates:
 C17(H17A,H17B), C17(H17C,H17D), C27(H27A,H27B), C17(H17A,H17B), C17(H17C,
 H17D), C27(H27A,H27B), C17(H17A,H17B), C27(H27A,H27B), C27(H27C,H27D),
 C17(H17A,H17B), C17(H17C,H17D), C27(H27A,H27B), C27(H27C,H27D)
7.b Me refined with riding coordinates:
 C18A(H18A,H18B,H18C), C18B(H18D,H18E,H18F), C28(H28A,H28B,H28C), C18B(H18A,
 H18B,H18C), C18A(H18D,H18E,H18F), C28(H28A,H28B,H28C), C18(H18A,H18B,H18C),
 C28A(H28A,H28B,H28C), C28B(H28D,H28E,H28F), C18A(H18A,H18B,H18C), C18B(H18D,
 H18E,H18F), C28A(H28A,H28B,H28C), C28B(H28D,H28E,H28F)
7.c Aromatic/amide H refined with riding coordinates:
 C3'(H3'), C4'(H4'), C16'(H16'), C12'(H12'), C13'(H13'), C15'(H15'),
 C25'(H25'), C23'(H23'), C22'(H22'), C26'(H26'), C1(H1), C13(H13), C14(H14),
 C16(H16), C23(H23), C24(H24), C26(H26), C3'(H3'), C4'(H4'), C12'(H12'),
 C16'(H16'), C15'(H15'), C13'(H13'), C23'(H23'), C25'(H25'), C26'(H26'),
 C22'(H22'), C1(H1), C13(H13), C14(H14), C16(H16), C23(H23), C24(H24), C26(H26),
  C1(H1), C13(H13), C14(H14), C16(H16), C23(H23), C24(H24), C26(H26), C1(H1),
 C13(H13), C14(H14), C16(H16), C23(H23), C24(H24), C26(H26)
7.d Fitted hexagon refined as free rotating group:
 C16'(C11',C12',C13',C14',C15'), C25'(C24',C23',C22',C21',C26'), C12'(C11',
 C16',C15',C14',C13'), C23'(C24',C25',C26',C21',C22')
;
_olex2_submission_special_instructions 'No special instructions were received'

loop_
_space_group_symop_operation_xyz
'x, y, z'
'-x, y+1/2, -z'

loop_
_atom_site_label
_atom_site_type_symbol
_atom_site_fract_x
_atom_site_fract_y
_atom_site_fract_z
_atom_site_U_iso_or_equiv
_atom_site_adp_type
_atom_site_occupancy
_atom_site_site_symmetry_order
_atom_site_calc_flag
_atom_site_refinement_flags_posn
_atom_site_refinement_flags_adp
_atom_site_refinement_flags_occupancy
_atom_site_disorder_assembly
_atom_site_disorder_group
S1'_10 S 0.55585(15) 0.5810(6) 0.01817(9) 0.0477(6) Uani 1 1 d D U . . .
C2'_10 C 0.6167(4) 0.6870(9) -0.0218(3) 0.039(2) Uani 1 1 d D U . . .
C3'_10 C 0.6289(5) 0.8180(10) 0.0017(3) 0.048(2) Uani 1 1 d D U . . .
H3'_10 H 0.6616 0.8918 -0.0134 0.058 Uiso 1 1 calc R U . . .
C4'_10 C 0.5879(5) 0.8340(10) 0.0511(3) 0.047(2) Uani 1 1 d D U . . .
H4'_10 H 0.5891 0.9208 0.0715 0.056 Uiso 1 1 calc R U . . .
C5'_10 C 0.5468(5) 0.7130(9) 0.0663(3) 0.042(2) Uani 1 1 d D U . . .
C16'_10 C 0.7057(4) 0.7103(7) -0.1018(2) 0.047(2) Uani 1 1 d G U . . .
H16'_10 H 0.7194 0.8055 -0.0904 0.056 Uiso 1 1 calc R U . . .
C11'_10 C 0.6514(3) 0.6278(8) -0.07244(19) 0.041(2) Uani 1 1 d G U . . .
C12'_10 C 0.6314(3) 0.4886(8) -0.0891(2) 0.056(3) Uani 1 1 d G U . . .
H12'_10 H 0.5943 0.4322 -0.0691 0.067 Uiso 1 1 calc R U . . .
C13'_10 C 0.6656(4) 0.4318(7) -0.1351(2) 0.058(3) Uani 1 1 d G U . . .
H13'_10 H 0.6519 0.3366 -0.1465 0.070 Uiso 1 1 calc R U . . .
C14'_10 C 0.7199(3) 0.5142(8) -0.16444(19) 0.047(2) Uani 1 1 d G U . . .
C15'_10 C 0.7399(3) 0.6535(8) -0.1478(2) 0.049(2) Uani 1 1 d G U . . .
H15'_10 H 0.7770 0.7099 -0.1678 0.059 Uiso 1 1 calc R U . . .
C25'_10 C 0.4846(4) 0.7330(8) 0.21031(16) 0.045(2) Uani 1 1 d G U . . .
H25'_10 H 0.4971 0.7888 0.2411 0.054 Uiso 1 1 calc R U . . .
C24'_10 C 0.4303(3) 0.6185(8) 0.21381(16) 0.041(2) Uani 1 1 d G U . . .
C23'_10 C 0.4119(3) 0.5369(7) 0.1688(2) 0.044(2) Uani 1 1 d G U . . .
H23'_10 H 0.3748 0.4587 0.1712 0.053 Uiso 1 1 calc R U . . .
C22'_10 C 0.4479(3) 0.5699(8) 0.12032(17) 0.040(2) Uani 1 1 d G U . . .
H22'_10 H 0.4353 0.5141 0.0896 0.049 Uiso 1 1 calc R U . . .
C21'_10 C 0.5021(3) 0.6844(8) 0.11681(15) 0.040(2) Uani 1 1 d G U . . .
C26'_10 C 0.5205(3) 0.7660(7) 0.1618(2) 0.043(2) Uani 1 1 d G U . . .
H26'_10 H 0.5576 0.8442 0.1594 0.051 Uiso 1 1 calc R U . . .
C1_12 C 0.3985(6) 0.5744(12) 0.2669(3) 0.048(2) Uani 1 1 d . U . . .
H1_12 H 0.4334 0.5960 0.2959 0.057 Uiso 1 1 calc R U . . .
C2_12 C 0.3297(6) 0.5099(12) 0.2810(3) 0.051(2) Uani 1 1 d . U . . .
C11_12 C 0.2558(6) 0.4814(13) 0.2497(4) 0.057(2) Uani 1 1 d . U . . .
C12_12 C 0.2057(7) 0.3872(13) 0.2789(4) 0.065(3) Uani 1 1 d . U . . .
C13_12 C 0.1327(8) 0.3435(16) 0.2594(5) 0.088(4) Uani 1 1 d . U . . .
H13_12 H 0.1006 0.2744 0.2778 0.106 Uiso 1 1 calc R U . . .
C14_12 C 0.1070(7) 0.4050(18) 0.2111(5) 0.094(4) Uani 1 1 d . U . . .
H14_12 H 0.0562 0.3764 0.1970 0.113 Uiso 1 1 calc R U . . .
C15_12 C 0.1521(7) 0.5045(15) 0.1835(4) 0.096(4) Uani 1 1 d D U . . .
C16_12 C 0.2272(6) 0.5421(14) 0.2028(4) 0.071(3) Uani 1 1 d . U . . .
H16_12 H 0.2595 0.6098 0.1839 0.085 Uiso 1 1 calc R U . . .
C17_12 C 0.1218(8) 0.5646(16) 0.1299(4) 0.141(6) Uani 1 1 d D U . . .
H17A_12 H 0.1643 0.5534 0.1025 0.169 Uiso 0.59(2) 1 calc R U P A 1
H17B_12 H 0.0738 0.5091 0.1181 0.169 Uiso 0.59(2) 1 calc R U P A 1
H17C_12 H 0.0635 0.5438 0.1258 0.169 Uiso 0.41(2) 1 calc R U P A 2
H17D_12 H 0.1293 0.6711 0.1289 0.169 Uiso 0.41(2) 1 calc R U P A 2
C18A_12 C 0.100(2) 0.7260(17) 0.1357(9) 0.198(17) Uani 0.59(2) 1 d D U P A 1
H18A_12 H 0.0805 0.7634 0.1014 0.298 Uiso 0.59(2) 1 calc R U P A 1
H18B_12 H 0.0571 0.7367 0.1624 0.298 Uiso 0.59(2) 1 calc R U P A 1
H18C_12 H 0.1474 0.7808 0.1469 0.298 Uiso 0.59(2) 1 calc R U P A 1
C18B_12 C 0.169(2) 0.494(5) 0.0838(5) 0.18(2) Uani 0.41(2) 1 d D U P A 2
H18D_12 H 0.1493 0.5326 0.0498 0.272 Uiso 0.41(2) 1 calc R U P A 2
H18E_12 H 0.2264 0.5157 0.0877 0.272 Uiso 0.41(2) 1 calc R U P A 2
H18F_12 H 0.1607 0.3887 0.0846 0.272 Uiso 0.41(2) 1 calc R U P A 2
C21_12 C 0.3154(6) 0.4338(12) 0.3326(4) 0.054(2) Uani 1 1 d . U . . .
C22_12 C 0.2448(7) 0.3546(13) 0.3312(4) 0.062(3) Uani 1 1 d . U . . .
C23_12 C 0.2210(8) 0.2723(14) 0.3724(5) 0.081(3) Uani 1 1 d . U . . .
H23_12 H 0.1727 0.2172 0.3702 0.098 Uiso 1 1 calc R U . . .
C24_12 C 0.2679(8) 0.2683(14) 0.4185(5) 0.082(3) Uani 1 1 d . U . . .
H24_12 H 0.2521 0.2094 0.4477 0.099 Uiso 1 1 calc R U . . .
C25_12 C 0.3375(7) 0.3506(13) 0.4216(4) 0.076(3) Uani 1 1 d D U . . .
C26_12 C 0.3628(7) 0.4312(14) 0.3775(4) 0.066(3) Uani 1 1 d . U . . .
H26_12 H 0.4121 0.4836 0.3786 0.079 Uiso 1 1 calc R U . . .
C27_12 C 0.3896(8) 0.3467(13) 0.4724(4) 0.114(5) Uani 1 1 d D U . . .
H27A_12 H 0.4470 0.3338 0.4627 0.137 Uiso 1 1 calc R U . . .
H27B_12 H 0.3732 0.2637 0.4949 0.137 Uiso 1 1 calc R U . . .
C28_12 C 0.3790(11) 0.4892(17) 0.5037(6) 0.171(8) Uani 1 1 d D U . . .
H28A_12 H 0.4123 0.4862 0.5360 0.257 Uiso 1 1 calc R U . . .
H28B_12 H 0.3959 0.5711 0.4814 0.257 Uiso 1 1 calc R U . . .
H28C_12 H 0.3223 0.5011 0.5135 0.257 Uiso 1 1 calc R U . . .
S1'_20 S 0.11411(15) 0.4270(6) 0.51059(9) 0.0494(6) Uani 1 1 d D U . . .
C2'_20 C 0.0642(5) 0.3001(9) 0.4722(3) 0.042(2) Uani 1 1 d D U . . .
C3'_20 C 0.0689(6) 0.1675(10) 0.4952(3) 0.051(2) Uani 1 1 d D U . . .
H3'_20 H 0.0454 0.0827 0.4803 0.061 Uiso 1 1 calc R U . . .
C4'_20 C 0.1122(6) 0.1681(11) 0.5438(3) 0.052(2) Uani 1 1 d D U . . .
H4'_20 H 0.1208 0.0832 0.5646 0.063 Uiso 1 1 calc R U . . .
C5'_20 C 0.1404(5) 0.3009(9) 0.5582(3) 0.042(2) Uani 1 1 d D U . . .
C12'_20 C 0.0478(3) 0.4667(8) 0.3952(2) 0.045(2) Uani 1 1 d G U . . .
H12'_20 H 0.0899 0.5256 0.4091 0.054 Uiso 1 1 calc R U . . .
C11'_20 C 0.0242(3) 0.3422(8) 0.42232(18) 0.045(2) Uani 1 1 d G U . . .
C16'_20 C -0.0374(3) 0.2559(8) 0.4020(2) 0.049(2) Uani 1 1 d G U . . .
H16'_20 H -0.0535 0.1708 0.4206 0.059 Uiso 1 1 calc R U . . .
C15'_20 C -0.0754(3) 0.2940(8) 0.3547(2) 0.054(3) Uani 1 1 d G U . . .
H15'_20 H -0.1174 0.2350 0.3408 0.065 Uiso 1 1 calc R U . . .
C14'_20 C -0.0518(3) 0.4185(8) 0.32757(18) 0.047(2) Uani 1 1 d G U . . .
C13'_20 C 0.0098(4) 0.5048(7) 0.3478(2) 0.050(2) Uani 1 1 d G U . . .
H13'_20 H 0.0259 0.5899 0.3293 0.060 Uiso 1 1 calc R U . . .
C23'_20 C 0.2522(4) 0.5209(7) 0.6608(2) 0.058(3) Uani 1 1 d G U . . .
H23'_20 H 0.2794 0.6113 0.6638 0.070 Uiso 1 1 calc R U . . .
C24'_20 C 0.2455(4) 0.4308(8) 0.70503(18) 0.045(2) Uani 1 1 d G U . . .
C25'_20 C 0.2057(4) 0.2985(8) 0.70070(18) 0.053(3) Uani 1 1 d G U . . .
H25'_20 H 0.2011 0.2370 0.7309 0.064 Uiso 1 1 calc R U . . .
C26'_20 C 0.1727(4) 0.2563(7) 0.6522(2) 0.052(2) Uani 1 1 d G U . . .
H26'_20 H 0.1455 0.1659 0.6492 0.063 Uiso 1 1 calc R U . . .
C21'_20 C 0.1794(4) 0.3464(8) 0.60799(17) 0.041(2) Uani 1 1 d G U . . .
C22'_20 C 0.2192(4) 0.4786(8) 0.61232(19) 0.058(3) Uani 1 1 d G U . . .
H22'_20 H 0.2238 0.5402 0.5821 0.069 Uiso 1 1 calc R U . . .
C1_21 C -0.0866(6) 0.4569(13) 0.2756(4) 0.058(3) Uani 1 1 d . U . . .
H1_21 H -0.0489 0.4899 0.2499 0.069 Uiso 1 1 calc R U . . .
C2_21 C -0.1635(6) 0.4524(13) 0.2591(4) 0.058(3) Uani 1 1 d . U . . .
C11_21 C -0.1864(6) 0.4954(13) 0.2042(4) 0.058(3) Uani 1 1 d . U . . .
C12_21 C -0.2680(6) 0.4895(13) 0.1979(4) 0.061(3) Uani 1 1 d . U . . .
C13_21 C -0.3038(7) 0.5254(14) 0.1503(4) 0.075(3) Uani 1 1 d . U . . .
H13_21 H -0.3605 0.5172 0.1460 0.090 Uiso 1 1 calc R U . . .
C14_21 C -0.2565(8) 0.5732(18) 0.1090(5) 0.095(4) Uani 1 1 d . U . . .
H14_21 H -0.2816 0.6017 0.0766 0.114 Uiso 1 1 calc R U . . .
C15_21 C -0.1746(7) 0.5810(16) 0.1132(4) 0.103(5) Uani 1 1 d D U . . .
C16_21 C -0.1399(7) 0.5383(17) 0.1623(4) 0.086(4) Uani 1 1 d . U . . .
H16_21 H -0.0829 0.5395 0.1661 0.103 Uiso 1 1 calc R U . . .
C17_21 C -0.1187(7) 0.6273(14) 0.0673(4) 0.133(6) Uani 1 1 d D U . . .
H17A_21 H -0.0697 0.6740 0.0820 0.160 Uiso 0.55(3) 1 calc R U P B 1
H17B_21 H -0.1018 0.5407 0.0469 0.160 Uiso 0.55(3) 1 calc R U P B 1
H17C_21 H -0.1391 0.5874 0.0333 0.160 Uiso 0.45(3) 1 calc R U P B 2
H17D_21 H -0.0638 0.5882 0.0735 0.160 Uiso 0.45(3) 1 calc R U P B 2
C18B_21 C -0.115(3) 0.7940(15) 0.0640(14) 0.179(13) Uani 0.45(3) 1 d D U P B 2
H18A_21 H -0.0796 0.8229 0.0348 0.268 Uiso 0.45(3) 1 calc R U P B 2
H18B_21 H -0.1696 0.8322 0.0575 0.268 Uiso 0.45(3) 1 calc R U P B 2
H18C_21 H -0.0944 0.8331 0.0977 0.268 Uiso 0.45(3) 1 calc R U P B 2
C18A_21 C -0.1628(14) 0.734(4) 0.0302(10) 0.171(13) Uani 0.55(3) 1 d D U P B 1
H18D_21 H -0.1268 0.7629 0.0012 0.257 Uiso 0.55(3) 1 calc R U P B 1
H18E_21 H -0.2109 0.6871 0.0154 0.257 Uiso 0.55(3) 1 calc R U P B 1
H18F_21 H -0.1789 0.8202 0.0505 0.257 Uiso 0.55(3) 1 calc R U P B 1
C21_21 C -0.2412(6) 0.4280(12) 0.2867(4) 0.054(2) Uani 1 1 d . U . . .
C22_21 C -0.3031(6) 0.4492(12) 0.2502(4) 0.055(2) Uani 1 1 d . U . . .
C23_21 C -0.3806(6) 0.4367(14) 0.2655(4) 0.064(3) Uani 1 1 d . U . . .
H23_21 H -0.4223 0.4532 0.2403 0.077 Uiso 1 1 calc R U . . .
C24_21 C -0.4004(7) 0.4003(13) 0.3171(5) 0.069(3) Uani 1 1 d . U . . .
H24_21 H -0.4550 0.3826 0.3265 0.083 Uiso 1 1 calc R U . . .
C25_21 C -0.3412(6) 0.3899(11) 0.3543(3) 0.064(3) Uani 1 1 d D U . . .
C26_21 C -0.2613(6) 0.4022(12) 0.3397(4) 0.058(3) Uani 1 1 d . U . . .
H26_21 H -0.2200 0.3931 0.3658 0.069 Uiso 1 1 calc R U . . .
C27_21 C -0.3628(7) 0.3580(10) 0.4128(3) 0.087(4) Uani 1 1 d D U . . .
H27A_21 H -0.4145 0.3045 0.4144 0.104 Uiso 1 1 calc R U . . .
H27B_21 H -0.3205 0.2966 0.4291 0.104 Uiso 1 1 calc R U . . .
C28_21 C -0.3702(10) 0.5014(13) 0.4439(4) 0.118(5) Uani 1 1 d D U . . .
H28A_21 H -0.3839 0.4807 0.4810 0.177 Uiso 1 1 calc R U . . .
H28B_21 H -0.3187 0.5535 0.4425 0.177 Uiso 1 1 calc R U . . .
H28C_21 H -0.4125 0.5614 0.4278 0.177 Uiso 1 1 calc R U . . .
C1_22 C 0.2705(6) 0.4806(12) 0.7591(4) 0.055(3) Uani 1 1 d . U . . .
H1_22 H 0.2327 0.4641 0.7869 0.065 Uiso 1 1 calc R U . . .
C2_22 C 0.3383(6) 0.5447(11) 0.7733(4) 0.057(3) Uani 1 1 d . U . . .
C11_22 C 0.4165(6) 0.5613(12) 0.7446(5) 0.062(2) Uani 1 1 d . U . . .
C12_22 C 0.4711(7) 0.6253(13) 0.7802(5) 0.072(3) Uani 1 1 d . U . . .
C13_22 C 0.5481(8) 0.6559(14) 0.7633(6) 0.085(3) Uani 1 1 d . U . . .
H13_22 H 0.5844 0.7050 0.7864 0.102 Uiso 1 1 calc R U . . .
C14_22 C 0.5726(8) 0.6160(15) 0.7134(6) 0.091(4) Uani 1 1 d . U . . .
H14_22 H 0.6263 0.6359 0.7024 0.109 Uiso 1 1 calc R U . . .
C15_22 C 0.5200(7) 0.5467(11) 0.6783(4) 0.079(3) Uani 1 1 d D U . . .
C16_22 C 0.4432(6) 0.5232(12) 0.6939(5) 0.062(3) Uani 1 1 d . U . . .
H16_22 H 0.4064 0.4796 0.6697 0.074 Uiso 1 1 calc R U . . .
C17_22 C 0.5509(8) 0.5078(10) 0.6223(4) 0.094(4) Uani 1 1 d D U . . .
H17A_22 H 0.5179 0.5581 0.5951 0.113 Uiso 1 1 calc R U . . .
H17B_22 H 0.6075 0.5406 0.6184 0.113 Uiso 1 1 calc R U . . .
C18_22 C 0.5461(10) 0.3427(11) 0.6136(5) 0.115(5) Uani 1 1 d D U . . .
H18A_22 H 0.5659 0.3191 0.5778 0.172 Uiso 1 1 calc R U . . .
H18B_22 H 0.5794 0.2933 0.6403 0.172 Uiso 1 1 calc R U . . .
H18C_22 H 0.4900 0.3108 0.6170 0.172 Uiso 1 1 calc R U . . .
C21_22 C 0.3541(8) 0.6032(12) 0.8265(5) 0.070(3) Uani 1 1 d . U . . .
C22_22 C 0.4303(7) 0.6512(12) 0.8304(5) 0.070(3) Uani 1 1 d . U . . .
C23_22 C 0.4555(10) 0.7152(13) 0.8794(6) 0.095(4) Uani 1 1 d . U . . .
H23_22 H 0.5089 0.7514 0.8829 0.114 Uiso 1 1 calc R U . . .
C24_22 C 0.4032(9) 0.7248(14) 0.9212(6) 0.094(4) Uani 1 1 d . U . . .
H24_22 H 0.4226 0.7667 0.9533 0.113 Uiso 1 1 calc R U . . .
C25_22 C 0.3229(8) 0.6770(14) 0.9198(4) 0.093(4) Uani 1 1 d D U . . .
C26_22 C 0.2990(8) 0.6138(13) 0.8706(4) 0.076(3) Uani 1 1 d . U . . .
H26_22 H 0.2456 0.5778 0.8667 0.092 Uiso 1 1 calc R U . . .
C27_22 C 0.2621(8) 0.6723(12) 0.9661(5) 0.126(5) Uani 1 1 d D U . . .
H27A_22 H 0.2093 0.7101 0.9540 0.151 Uiso 0.54(3) 1 calc R U P C 1
H27B_22 H 0.2545 0.5708 0.9780 0.151 Uiso 0.54(3) 1 calc R U P C 1
H27C_22 H 0.2163 0.6085 0.9566 0.151 Uiso 0.46(3) 1 calc R U P C 2
H27D_22 H 0.2885 0.6319 0.9983 0.151 Uiso 0.46(3) 1 calc R U P C 2
C28A_22 C 0.2934(15) 0.765(3) 1.0129(6) 0.136(13) Uani 0.54(3) 1 d D U P C 1
H28A_22 H 0.2545 0.7614 1.0422 0.204 Uiso 0.54(3) 1 calc R U P C 1
H28B_22 H 0.3453 0.7264 1.0251 0.204 Uiso 0.54(3) 1 calc R U P C 1
H28C_22 H 0.3002 0.8654 1.0011 0.204 Uiso 0.54(3) 1 calc R U P C 1
C28B_22 C 0.231(2) 0.8263(19) 0.9780(12) 0.141(16) Uani 0.46(3) 1 d D U P C 2
H28D_22 H 0.1923 0.8225 1.0075 0.211 Uiso 0.46(3) 1 calc R U P C 2
H28E_22 H 0.2763 0.8889 0.9879 0.211 Uiso 0.46(3) 1 calc R U P C 2
H28F_22 H 0.2043 0.8655 0.9463 0.211 Uiso 0.46(3) 1 calc R U P C 2
C1_11 C 0.7538(6) 0.4519(12) -0.2153(3) 0.051(2) Uani 1 1 d . U . . .
H1_11 H 0.7162 0.4017 -0.2372 0.061 Uiso 1 1 calc R U . . .
C2_11 C 0.8285(6) 0.4571(12) -0.2338(3) 0.048(2) Uani 1 1 d . U . . .
C11_11 C 0.8526(5) 0.4122(12) -0.2890(4) 0.049(2) Uani 1 1 d . U . . .
C12_11 C 0.9324(6) 0.4400(13) -0.2974(4) 0.055(2) Uani 1 1 d . U . . .
C13_11 C 0.9693(6) 0.4166(14) -0.3467(4) 0.064(3) Uani 1 1 d . U . . .
H13_11 H 1.0244 0.4395 -0.3524 0.077 Uiso 1 1 calc R U . . .
C14_11 C 0.9223(7) 0.3595(13) -0.3863(4) 0.066(3) Uani 1 1 d . U . . .
H14_11 H 0.9462 0.3418 -0.4200 0.079 Uiso 1 1 calc R U . . .
C15_11 C 0.8407(6) 0.3258(13) -0.3795(3) 0.067(3) Uani 1 1 d D U . . .
C16_11 C 0.8055(6) 0.3553(14) -0.3283(4) 0.064(3) Uani 1 1 d . U . . .
H16_11 H 0.7501 0.3353 -0.3219 0.077 Uiso 1 1 calc R U . . .
C17_11 C 0.7858(6) 0.2570(11) -0.4221(3) 0.083(3) Uani 1 1 d D U . . .
H17A_11 H 0.7292 0.2858 -0.4158 0.100 Uiso 0.69(2) 1 calc R U P D 1
H17B_11 H 0.7892 0.1499 -0.4198 0.100 Uiso 0.69(2) 1 calc R U P D 1
H17C_11 H 0.7410 0.2045 -0.4047 0.100 Uiso 0.31(2) 1 calc R U P D 2
H17D_11 H 0.8171 0.1863 -0.4435 0.100 Uiso 0.31(2) 1 calc R U P D 2
C18A_11 C 0.8121(13) 0.307(2) -0.4780(3) 0.107(7) Uani 0.69(2) 1 d D U P D 1
H18A_11 H 0.7769 0.2630 -0.5049 0.160 Uiso 0.69(2) 1 calc R U P D 1
H18B_11 H 0.8080 0.4131 -0.4803 0.160 Uiso 0.69(2) 1 calc R U P D 1
H18C_11 H 0.8680 0.2775 -0.4843 0.160 Uiso 0.69(2) 1 calc R U P D 1
C18B_11 C 0.752(2) 0.376(2) -0.4589(12) 0.107(12) Uani 0.31(2) 1 d D U P D 2
H18D_11 H 0.7168 0.3316 -0.4859 0.160 Uiso 0.31(2) 1 calc R U P D 2
H18E_11 H 0.7202 0.4450 -0.4377 0.160 Uiso 0.31(2) 1 calc R U P D 2
H18F_11 H 0.7962 0.4270 -0.4764 0.160 Uiso 0.31(2) 1 calc R U P D 2
C21_11 C 0.9043(6) 0.5086(13) -0.2090(4) 0.065(3) Uani 1 1 d . U . . .
C22_11 C 0.9659(7) 0.4992(14) -0.2482(4) 0.070(3) Uani 1 1 d . U . . .
C23_11 C 1.0429(7) 0.5525(18) -0.2369(5) 0.094(4) Uani 1 1 d . U . . .
H23_11 H 1.0828 0.5580 -0.2639 0.113 Uiso 1 1 calc R U . . .
C24_11 C 1.0595(9) 0.596(2) -0.1865(6) 0.115(5) Uani 1 1 d . U . . .
H24_11 H 1.1130 0.6252 -0.1781 0.137 Uiso 1 1 calc R U . . .
C25_11 C 1.0004(8) 0.6006(19) -0.1457(4) 0.114(5) Uani 1 1 d D U . . .
C26_11 C 0.9229(7) 0.5512(16) -0.1584(4) 0.089(4) Uani 1 1 d . U . . .
H26_11 H 0.8827 0.5474 -0.1315 0.107 Uiso 1 1 calc R U . . .
C27_11 C 1.0229(9) 0.6598(18) -0.0902(5) 0.162(8) Uani 1 1 d D U . . .
H27A_11 H 1.0791 0.6963 -0.0906 0.195 Uiso 0.58(4) 1 calc R U P E 1
H27B_11 H 0.9869 0.7415 -0.0809 0.195 Uiso 0.58(4) 1 calc R U P E 1
H27C_11 H 1.0329 0.5780 -0.0655 0.195 Uiso 0.42(4) 1 calc R U P E 2
H27D_11 H 1.0730 0.7179 -0.0927 0.195 Uiso 0.42(4) 1 calc R U P E 2
C28A_11 C 1.015(3) 0.539(3) -0.0483(6) 0.22(2) Uani 0.58(4) 1 d D U P E 1
H28A_11 H 1.0292 0.5768 -0.0131 0.330 Uiso 0.58(4) 1 calc R U P E 1
H28B_11 H 0.9590 0.5035 -0.0478 0.330 Uiso 0.58(4) 1 calc R U P E 1
H28C_11 H 1.0510 0.4583 -0.0575 0.330 Uiso 0.58(4) 1 calc R U P E 1
C28B_11 C 0.954(2) 0.755(6) -0.0687(14) 0.41(8) Uani 0.42(4) 1 d D U P E 2
H28D_11 H 0.9686 0.7922 -0.0334 0.618 Uiso 0.42(4) 1 calc R U P E 2
H28E_11 H 0.9447 0.8363 -0.0931 0.618 Uiso 0.42(4) 1 calc R U P E 2
H28F_11 H 0.9047 0.6967 -0.0659 0.618 Uiso 0.42(4) 1 calc R U P E 2

loop_
_atom_site_aniso_label
_atom_site_aniso_U_11
_atom_site_aniso_U_22
_atom_site_aniso_U_33
_atom_site_aniso_U_23
_atom_site_aniso_U_13
_atom_site_aniso_U_12
S1'_10 0.0505(15) 0.0553(14) 0.0374(12) -0.0057(12) 0.0064(12) -0.0078(12)
C2'_10 0.038(5) 0.046(5) 0.031(4) 0.006(3) -0.007(3) 0.009(4)
C3'_10 0.049(6) 0.052(5) 0.043(5) 0.001(4) 0.003(4) -0.010(4)
C4'_10 0.056(6) 0.050(5) 0.035(5) -0.003(4) 0.007(4) 0.000(4)
C5'_10 0.044(5) 0.049(5) 0.034(4) 0.008(3) -0.007(4) 0.010(4)
C16'_10 0.048(6) 0.053(5) 0.040(5) -0.002(4) 0.005(4) -0.010(4)
C11'_10 0.022(5) 0.062(5) 0.039(4) -0.005(4) 0.002(4) 0.000(4)
C12'_10 0.054(6) 0.070(6) 0.045(5) -0.006(4) 0.009(5) -0.007(5)
C13'_10 0.062(6) 0.065(6) 0.047(5) -0.014(5) 0.015(4) -0.019(5)
C14'_10 0.035(5) 0.071(6) 0.034(4) -0.009(4) 0.003(4) 0.001(4)
C15'_10 0.038(6) 0.065(5) 0.044(5) 0.006(4) 0.002(4) -0.004(4)
C25'_10 0.044(5) 0.054(5) 0.036(4) -0.006(4) 0.005(4) -0.001(4)
C24'_10 0.040(5) 0.048(5) 0.035(4) -0.002(3) 0.004(4) 0.001(4)
C23'_10 0.036(5) 0.051(6) 0.045(5) -0.012(4) 0.001(4) -0.011(4)
C22'_10 0.038(5) 0.045(5) 0.038(4) -0.009(4) -0.004(4) -0.004(4)
C21'_10 0.039(5) 0.045(5) 0.035(4) -0.003(4) -0.008(4) 0.000(4)
C26'_10 0.043(5) 0.047(5) 0.038(4) 0.000(4) 0.005(4) -0.011(4)
C1_12 0.049(5) 0.059(6) 0.035(4) -0.003(4) 0.004(4) -0.004(5)
C2_12 0.054(5) 0.059(6) 0.039(5) -0.008(4) 0.012(4) 0.000(4)
C11_12 0.047(5) 0.068(6) 0.057(5) -0.017(4) 0.021(4) 0.006(4)
C12_12 0.052(6) 0.072(7) 0.071(6) -0.017(5) 0.029(4) 0.000(5)
C13_12 0.063(7) 0.102(9) 0.100(8) -0.038(6) 0.029(6) -0.008(6)
C14_12 0.042(7) 0.135(10) 0.106(8) -0.024(7) 0.019(6) 0.001(6)
C15_12 0.037(6) 0.148(10) 0.102(7) -0.014(7) 0.009(5) 0.005(6)
C16_12 0.043(6) 0.094(8) 0.076(6) -0.001(5) 0.013(5) 0.004(5)
C17_12 0.059(9) 0.230(17) 0.134(10) 0.022(11) -0.033(8) -0.001(11)
C18A_12 0.19(4) 0.23(2) 0.17(3) 0.024(17) -0.04(3) 0.032(19)
C18B_12 0.16(4) 0.27(5) 0.114(18) 0.02(2) 0.012(18) 0.00(3)
C21_12 0.068(6) 0.049(5) 0.047(5) -0.007(4) 0.029(4) 0.004(5)
C22_12 0.060(6) 0.059(6) 0.069(5) -0.005(4) 0.034(4) 0.006(5)
C23_12 0.086(8) 0.075(7) 0.083(7) 0.009(6) 0.044(6) -0.011(6)
C24_12 0.099(8) 0.074(8) 0.074(7) 0.023(6) 0.046(6) 0.010(6)
C25_12 0.099(8) 0.064(7) 0.066(6) 0.014(5) 0.042(5) 0.017(6)
C26_12 0.079(7) 0.067(6) 0.052(5) 0.001(5) 0.024(5) 0.000(6)
C27_12 0.132(11) 0.131(10) 0.079(8) 0.034(6) 0.022(7) 0.016(9)
C28_12 0.146(16) 0.207(16) 0.160(15) -0.043(12) -0.036(13) 0.061(13)
S1'_20 0.0511(15) 0.0555(14) 0.0416(13) 0.0039(13) -0.0097(12) -0.0006(13)
C2'_20 0.029(5) 0.058(5) 0.040(5) 0.004(4) 0.001(4) 0.006(4)
C3'_20 0.049(6) 0.058(5) 0.045(5) -0.003(4) -0.004(4) -0.004(4)
C4'_20 0.055(6) 0.058(5) 0.044(5) 0.013(4) -0.008(5) -0.012(5)
C5'_20 0.029(5) 0.060(5) 0.038(4) 0.004(4) 0.005(4) 0.002(4)
C12'_20 0.032(5) 0.064(6) 0.039(5) 0.003(4) -0.006(4) 0.004(4)
C11'_20 0.024(5) 0.071(6) 0.041(5) 0.006(4) 0.000(4) 0.009(4)
C16'_20 0.030(5) 0.070(6) 0.047(5) 0.008(4) -0.005(4) -0.001(4)
C15'_20 0.038(6) 0.073(6) 0.051(5) 0.004(4) -0.011(4) 0.013(4)
C14'_20 0.039(5) 0.065(6) 0.038(5) -0.004(4) -0.004(4) 0.025(4)
C13'_20 0.044(6) 0.069(6) 0.035(5) 0.011(4) -0.008(4) 0.008(4)
C23'_20 0.052(7) 0.059(6) 0.064(5) 0.013(4) -0.016(5) -0.022(5)
C24'_20 0.027(5) 0.050(5) 0.056(5) 0.002(4) -0.005(4) -0.001(4)
C25'_20 0.060(7) 0.061(6) 0.038(5) 0.014(4) -0.003(4) -0.020(5)
C26'_20 0.057(7) 0.051(5) 0.049(5) 0.007(4) -0.007(4) -0.003(5)
C21'_20 0.046(6) 0.044(5) 0.034(4) 0.008(4) 0.001(4) -0.005(4)
C22'_20 0.048(6) 0.059(6) 0.065(5) 0.019(4) -0.013(5) -0.006(5)
C1_21 0.037(5) 0.096(8) 0.041(5) 0.003(5) -0.005(4) 0.014(5)
C2_21 0.043(5) 0.080(8) 0.051(5) 0.000(5) -0.016(4) 0.010(5)
C11_21 0.044(5) 0.083(7) 0.048(5) -0.002(4) -0.011(4) 0.020(5)
C12_21 0.046(5) 0.076(7) 0.060(5) -0.007(4) -0.018(4) 0.012(5)
C13_21 0.067(7) 0.097(9) 0.062(6) -0.006(5) -0.030(5) 0.020(6)
C14_21 0.076(7) 0.146(11) 0.062(6) 0.015(7) -0.031(5) 0.019(7)
C15_21 0.078(7) 0.180(13) 0.052(6) 0.025(7) -0.016(5) 0.026(7)
C16_21 0.043(6) 0.155(12) 0.059(5) 0.016(6) -0.015(4) 0.021(6)
C17_21 0.116(10) 0.230(17) 0.053(6) 0.050(9) -0.010(7) 0.025(10)
C18B_21 0.14(3) 0.237(19) 0.16(3) 0.078(16) 0.00(2) 0.014(16)
C18A_21 0.12(2) 0.26(3) 0.14(2) 0.11(2) -0.027(15) -0.004(19)
C21_21 0.048(5) 0.062(6) 0.053(5) -0.017(4) -0.013(4) 0.006(5)
C22_21 0.042(5) 0.055(6) 0.067(5) -0.012(4) -0.013(4) 0.004(4)
C23_21 0.039(5) 0.076(7) 0.079(6) -0.007(6) -0.014(4) 0.003(5)
C24_21 0.048(6) 0.065(7) 0.096(6) -0.001(6) -0.005(5) -0.002(5)
C25_21 0.046(5) 0.062(7) 0.083(6) -0.004(5) 0.002(4) 0.003(5)
C26_21 0.043(5) 0.075(7) 0.055(5) -0.010(5) -0.004(4) 0.005(5)
C27_21 0.058(8) 0.113(9) 0.089(7) -0.001(6) 0.009(6) 0.006(7)
C28_21 0.132(13) 0.134(11) 0.088(9) -0.024(8) 0.014(9) 0.014(10)
C1_22 0.046(6) 0.061(6) 0.056(5) -0.001(4) -0.014(4) -0.006(4)
C2_22 0.050(5) 0.040(6) 0.081(6) 0.004(4) -0.036(4) -0.004(4)
C11_22 0.050(5) 0.039(6) 0.096(6) 0.017(5) -0.036(4) -0.001(4)
C12_22 0.052(6) 0.056(7) 0.108(6) 0.009(5) -0.042(5) -0.005(5)
C13_22 0.056(6) 0.062(7) 0.137(8) 0.017(7) -0.040(6) -0.014(5)
C14_22 0.051(7) 0.089(9) 0.132(8) 0.036(7) -0.023(6) -0.007(6)
C15_22 0.045(6) 0.083(8) 0.107(7) 0.035(6) -0.019(5) -0.012(5)
C16_22 0.044(5) 0.052(6) 0.090(6) 0.023(5) -0.029(5) -0.006(5)
C17_22 0.070(8) 0.102(8) 0.109(8) 0.040(6) -0.014(6) 0.010(7)
C18_22 0.116(12) 0.114(9) 0.114(10) 0.026(8) 0.027(10) 0.014(9)
C21_22 0.082(6) 0.046(6) 0.083(6) -0.004(5) -0.036(5) -0.007(5)
C22_22 0.073(6) 0.028(5) 0.109(6) -0.001(5) -0.042(5) -0.006(5)
C23_22 0.116(9) 0.050(7) 0.119(8) -0.012(6) -0.069(6) 0.016(7)
C24_22 0.119(9) 0.061(7) 0.102(8) -0.023(6) -0.071(6) 0.035(7)
C25_22 0.123(9) 0.063(7) 0.094(7) -0.013(6) -0.056(6) 0.034(6)
C26_22 0.089(8) 0.066(7) 0.074(6) -0.003(5) -0.038(5) 0.007(6)
C27_22 0.165(12) 0.114(10) 0.100(8) -0.035(8) -0.026(8) 0.028(9)
C28A_22 0.19(3) 0.13(2) 0.093(14) -0.016(15) -0.037(15) 0.02(2)
C28B_22 0.17(3) 0.116(17) 0.14(3) -0.034(17) -0.01(3) 0.028(18)
C1_11 0.041(5) 0.069(6) 0.043(5) -0.012(5) 0.004(4) -0.001(4)
C2_11 0.044(5) 0.058(6) 0.042(4) 0.000(4) 0.005(4) 0.010(4)
C11_11 0.040(5) 0.056(6) 0.051(5) 0.005(4) 0.003(4) 0.019(4)
C12_11 0.037(5) 0.072(6) 0.056(5) 0.000(4) 0.006(4) 0.015(5)
C13_11 0.048(6) 0.078(7) 0.067(6) 0.001(5) 0.014(4) 0.021(5)
C14_11 0.065(6) 0.084(7) 0.048(6) 0.005(5) 0.015(5) 0.015(5)
C15_11 0.066(6) 0.085(8) 0.048(5) -0.003(5) 0.001(4) 0.015(5)
C16_11 0.046(6) 0.088(8) 0.058(5) -0.011(5) 0.011(4) 0.008(5)
C17_11 0.098(8) 0.094(8) 0.059(6) -0.026(6) 0.000(6) 0.024(6)
C18A_11 0.140(18) 0.109(15) 0.072(9) -0.004(9) -0.010(9) 0.003(13)
C18B_11 0.10(2) 0.124(19) 0.097(18) 0.009(15) -0.021(17) 0.009(16)
C21_11 0.051(5) 0.084(7) 0.060(5) -0.004(5) -0.001(4) 0.013(5)
C22_11 0.051(5) 0.091(8) 0.067(5) -0.008(5) 0.002(4) 0.009(5)
C23_11 0.051(6) 0.138(12) 0.093(7) -0.005(8) -0.004(6) 0.003(7)
C24_11 0.065(8) 0.177(14) 0.102(8) -0.022(8) -0.010(6) 0.005(9)
C25_11 0.062(7) 0.195(15) 0.085(7) -0.036(8) -0.016(5) -0.001(8)
C26_11 0.066(7) 0.141(11) 0.061(6) -0.027(6) -0.005(5) 0.016(7)
C27_11 0.072(11) 0.30(2) 0.114(9) -0.052(11) -0.025(8) -0.015(12)
C28A_11 0.24(5) 0.32(4) 0.104(17) -0.035(18) -0.02(2) -0.02(3)
C28B_11 0.28(6) 0.69(16) 0.26(6) -0.26(9) -0.07(5) 0.21(9)

loop_
_atom_type_symbol
_atom_type_description
_atom_type_scat_dispersion_real
_atom_type_scat_dispersion_imag
_atom_type_scat_source
C C 0.0033 0.0016 'International Tables Vol C Tables 4.2.6.8 and 6.1.1.4'
H H 0.0000 0.0000 'International Tables Vol C Tables 4.2.6.8 and 6.1.1.4'
S S 0.1246 0.1234 'International Tables Vol C Tables 4.2.6.8 and 6.1.1.4'

loop_
_geom_angle_atom_site_label_1
_geom_angle_atom_site_label_2
_geom_angle_atom_site_label_3
_geom_angle
_geom_angle_site_symmetry_1
_geom_angle_site_symmetry_3
_geom_angle_publ_flag
C5'_10 S1'_10 C2'_10 93.5(4) . . ?
C3'_10 C2'_10 S1'_10 109.7(6) . . ?
C3'_10 C2'_10 C11'_10 129.4(6) . . ?
C11'_10 C2'_10 S1'_10 120.8(5) . . ?
C2'_10 C3'_10 H3'_10 123.2 . . ?
C2'_10 C3'_10 C4'_10 113.6(7) . . ?
C4'_10 C3'_10 H3'_10 123.2 . . ?
C3'_10 C4'_10 H4'_10 123.2 . . ?
C5'_10 C4'_10 C3'_10 113.6(7) . . ?
C5'_10 C4'_10 H4'_10 123.2 . . ?
C4'_10 C5'_10 S1'_10 109.7(6) . . ?
C4'_10 C5'_10 C21'_10 129.2(6) . . ?
C21'_10 C5'_10 S1'_10 121.0(5) . . ?
C11'_10 C16'_10 H16'_10 120.0 . . ?
C11'_10 C16'_10 C15'_10 120.0 . . ?
C15'_10 C16'_10 H16'_10 120.0 . . ?
C16'_10 C11'_10 C2'_10 120.0(4) . . ?
C12'_10 C11'_10 C2'_10 120.0(4) . . ?
C12'_10 C11'_10 C16'_10 120.0 . . ?
C11'_10 C12'_10 H12'_10 120.0 . . ?
C11'_10 C12'_10 C13'_10 120.0 . . ?
C13'_10 C12'_10 H12'_10 120.0 . . ?
C12'_10 C13'_10 H13'_10 120.0 . . ?
C14'_10 C13'_10 C12'_10 120.0 . . ?
C14'_10 C13'_10 H13'_10 120.0 . . ?
C13'_10 C14'_10 C15'_10 120.0 . . ?
C13'_10 C14'_10 C1_11 118.8(5) . . ?
C15'_10 C14'_10 C1_11 121.1(5) . . ?
C16'_10 C15'_10 H15'_10 120.0 . . ?
C14'_10 C15'_10 C16'_10 120.0 . . ?
C14'_10 C15'_10 H15'_10 120.0 . . ?
C24'_10 C25'_10 H25'_10 120.0 . . ?
C24'_10 C25'_10 C26'_10 120.0 . . ?
C26'_10 C25'_10 H25'_10 120.0 . . ?
C25'_10 C24'_10 C23'_10 120.0 . . ?
C25'_10 C24'_10 C1_12 119.6(5) . . ?
C23'_10 C24'_10 C1_12 120.1(5) . . ?
C24'_10 C23'_10 H23'_10 120.0 . . ?
C22'_10 C23'_10 C24'_10 120.0 . . ?
C22'_10 C23'_10 H23'_10 120.0 . . ?
C23'_10 C22'_10 H22'_10 120.0 . . ?
C23'_10 C22'_10 C21'_10 120.0 . . ?
C21'_10 C22'_10 H22'_10 120.0 . . ?
C22'_10 C21'_10 C5'_10 120.7(4) . . ?
C26'_10 C21'_10 C5'_10 119.1(4) . . ?
C26'_10 C21'_10 C22'_10 120.0 . . ?
C25'_10 C26'_10 H26'_10 120.0 . . ?
C21'_10 C26'_10 C25'_10 120.0 . . ?
C21'_10 C26'_10 H26'_10 120.0 . . ?
C24'_10 C1_12 H1_12 114.2 . . ?
C2_12 C1_12 C24'_10 131.5(8) . . ?
C2_12 C1_12 H1_12 114.2 . . ?
C1_12 C2_12 C11_12 130.2(9) . . ?
C1_12 C2_12 C21_12 125.2(9) . . ?
C11_12 C2_12 C21_12 104.2(9) . . ?
C12_12 C11_12 C2_12 108.8(9) . . ?
C16_12 C11_12 C2_12 131.4(10) . . ?
C16_12 C11_12 C12_12 119.3(10) . . ?
C11_12 C12_12 C22_12 109.0(10) . . ?
C13_12 C12_12 C11_12 121.3(12) . . ?
C13_12 C12_12 C22_12 129.7(11) . . ?
C12_12 C13_12 H13_12 121.4 . . ?
C12_12 C13_12 C14_12 117.2(13) . . ?
C14_12 C13_12 H13_12 121.4 . . ?
C13_12 C14_12 H14_12 118.6 . . ?
C15_12 C14_12 C13_12 122.8(12) . . ?
C15_12 C14_12 H14_12 118.6 . . ?
C14_12 C15_12 C16_12 118.9(10) . . ?
C14_12 C15_12 C17_12 120.3(12) . . ?
C16_12 C15_12 C17_12 120.6(11) . . ?
C11_12 C16_12 H16_12 119.9 . . ?
C15_12 C16_12 C11_12 120.2(11) . . ?
C15_12 C16_12 H16_12 119.9 . . ?
C15_12 C17_12 H17A_12 109.7 . . ?
C15_12 C17_12 H17B_12 109.7 . . ?
C15_12 C17_12 H17C_12 109.7 . . ?
C15_12 C17_12 H17D_12 109.7 . . ?
H17A_12 C17_12 H17B_12 108.2 . . ?
H17C_12 C17_12 H17D_12 108.2 . . ?
C18A_12 C17_12 C15_12 110.0(2) . . ?
C18A_12 C17_12 H17A_12 109.7 . . ?
C18A_12 C17_12 H17B_12 109.7 . . ?
C18B_12 C17_12 C15_12 109.9(2) . . ?
C18B_12 C17_12 H17C_12 109.7 . . ?
C18B_12 C17_12 H17D_12 109.7 . . ?
C17_12 C18A_12 H18A_12 109.5 . . ?
C17_12 C18A_12 H18B_12 109.5 . . ?
C17_12 C18A_12 H18C_12 109.5 . . ?
H18A_12 C18A_12 H18B_12 109.5 . . ?
H18A_12 C18A_12 H18C_12 109.5 . . ?
H18B_12 C18A_12 H18C_12 109.5 . . ?
C17_12 C18B_12 H18D_12 109.5 . . ?
C17_12 C18B_12 H18E_12 109.5 . . ?
C17_12 C18B_12 H18F_12 109.5 . . ?
H18D_12 C18B_12 H18E_12 109.5 . . ?
H18D_12 C18B_12 H18F_12 109.5 . . ?
H18E_12 C18B_12 H18F_12 109.5 . . ?
C22_12 C21_12 C2_12 111.3(10) . . ?
C26_12 C21_12 C2_12 129.0(10) . . ?
C26_12 C21_12 C22_12 119.7(10) . . ?
C21_12 C22_12 C12_12 106.4(9) . . ?
C23_12 C22_12 C12_12 131.6(12) . . ?
C23_12 C22_12 C21_12 122.0(12) . . ?
C22_12 C23_12 H23_12 120.3 . . ?
C22_12 C23_12 C24_12 119.4(12) . . ?
C24_12 C23_12 H23_12 120.3 . . ?
C23_12 C24_12 H24_12 120.1 . . ?
C25_12 C24_12 C23_12 119.8(10) . . ?
C25_12 C24_12 H24_12 120.1 . . ?
C24_12 C25_12 C26_12 119.9(10) . . ?
C24_12 C25_12 C27_12 120.0(11) . . ?
C26_12 C25_12 C27_12 120.0(10) . . ?
C21_12 C26_12 C25_12 119.2(11) . . ?
C21_12 C26_12 H26_12 120.4 . . ?
C25_12 C26_12 H26_12 120.4 . . ?
C25_12 C27_12 H27A_12 109.7 . . ?
C25_12 C27_12 H27B_12 109.7 . . ?
C25_12 C27_12 C28_12 109.8(2) . . ?
H27A_12 C27_12 H27B_12 108.2 . . ?
C28_12 C27_12 H27A_12 109.7 . . ?
C28_12 C27_12 H27B_12 109.7 . . ?
C27_12 C28_12 H28A_12 109.5 . . ?
C27_12 C28_12 H28B_12 109.5 . . ?
C27_12 C28_12 H28C_12 109.5 . . ?
H28A_12 C28_12 H28B_12 109.5 . . ?
H28A_12 C28_12 H28C_12 109.5 . . ?
H28B_12 C28_12 H28C_12 109.5 . . ?
C5'_20 S1'_20 C2'_20 92.9(4) . . ?
C3'_20 C2'_20 S1'_20 110.2(6) . . ?
C3'_20 C2'_20 C11'_20 128.9(6) . . ?
C11'_20 C2'_20 S1'_20 120.9(5) . . ?
C2'_20 C3'_20 H3'_20 123.4 . . ?
C2'_20 C3'_20 C4'_20 113.2(8) . . ?
C4'_20 C3'_20 H3'_20 123.4 . . ?
C3'_20 C4'_20 H4'_20 123.0 . . ?
C5'_20 C4'_20 C3'_20 114.0(8) . . ?
C5'_20 C4'_20 H4'_20 123.0 . . ?
C4'_20 C5'_20 S1'_20 109.7(6) . . ?
C4'_20 C5'_20 C21'_20 129.4(6) . . ?
C21'_20 C5'_20 S1'_20 120.6(5) . . ?
C11'_20 C12'_20 H12'_20 120.0 . . ?
C11'_20 C12'_20 C13'_20 120.0 . . ?
C13'_20 C12'_20 H12'_20 120.0 . . ?
C12'_20 C11'_20 C2'_20 120.5(4) . . ?
C16'_20 C11'_20 C2'_20 119.5(4) . . ?
C16'_20 C11'_20 C12'_20 120.0 . . ?
C11'_20 C16'_20 H16'_20 120.0 . . ?
C11'_20 C16'_20 C15'_20 120.0 . . ?
C15'_20 C16'_20 H16'_20 120.0 . . ?
C16'_20 C15'_20 H15'_20 120.0 . . ?
C14'_20 C15'_20 C16'_20 120.0 . . ?
C14'_20 C15'_20 H15'_20 120.0 . . ?
C15'_20 C14'_20 C13'_20 120.0 . . ?
C15'_20 C14'_20 C1_21 121.5(6) . . ?
C13'_20 C14'_20 C1_21 118.3(6) . . ?
C12'_20 C13'_20 H13'_20 120.0 . . ?
C14'_20 C13'_20 C12'_20 120.0 . . ?
C14'_20 C13'_20 H13'_20 120.0 . . ?
C24'_20 C23'_20 H23'_20 120.0 . . ?
C24'_20 C23'_20 C22'_20 120.0 . . ?
C22'_20 C23'_20 H23'_20 120.0 . . ?
C23'_20 C24'_20 C25'_20 120.0 . . ?
C23'_20 C24'_20 C1_22 121.3(5) . . ?
C25'_20 C24'_20 C1_22 118.2(5) . . ?
C24'_20 C25'_20 H25'_20 120.0 . . ?
C24'_20 C25'_20 C26'_20 120.0 . . ?
C26'_20 C25'_20 H25'_20 120.0 . . ?
C25'_20 C26'_20 H26'_20 120.0 . . ?
C21'_20 C26'_20 C25'_20 120.0 . . ?
C21'_20 C26'_20 H26'_20 120.0 . . ?
C26'_20 C21'_20 C5'_20 118.2(4) . . ?
C26'_20 C21'_20 C22'_20 120.0 . . ?
C22'_20 C21'_20 C5'_20 121.7(4) . . ?
C23'_20 C22'_20 H22'_20 120.0 . . ?
C21'_20 C22'_20 C23'_20 120.0 . . ?
C21'_20 C22'_20 H22'_20 120.0 . . ?
C14'_20 C1_21 H1_21 115.1 . . ?
C2_21 C1_21 C14'_20 129.8(9) . . ?
C2_21 C1_21 H1_21 115.1 . . ?
C1_21 C2_21 C11_21 121.4(10) . . ?
C1_21 C2_21 C21_21 133.3(9) . . ?
C21_21 C2_21 C11_21 104.8(8) . . ?
C12_21 C11_21 C2_21 110.4(10) . . ?
C12_21 C11_21 C16_21 119.0(9) . . ?
C16_21 C11_21 C2_21 130.6(9) . . ?
C11_21 C12_21 C13_21 121.2(11) . . ?
C11_21 C12_21 C22_21 107.4(9) . . ?
C13_21 C12_21 C22_21 131.4(10) . . ?
C12_21 C13_21 H13_21 120.4 . . ?
C14_21 C13_21 C12_21 119.2(11) . . ?
C14_21 C13_21 H13_21 120.4 . . ?
C13_21 C14_21 H14_21 119.0 . . ?
C15_21 C14_21 C13_21 122.0(10) . . ?
C15_21 C14_21 H14_21 119.0 . . ?
C14_21 C15_21 C16_21 117.1(9) . . ?
C14_21 C15_21 C17_21 124.0(10) . . ?
C16_21 C15_21 C17_21 118.9(9) . . ?
C11_21 C16_21 C15_21 121.5(10) . . ?
C11_21 C16_21 H16_21 119.2 . . ?
C15_21 C16_21 H16_21 119.2 . . ?
C15_21 C17_21 H17A_21 109.7 . . ?
C15_21 C17_21 H17B_21 109.7 . . ?
C15_21 C17_21 H17C_21 109.7 . . ?
C15_21 C17_21 H17D_21 109.7 . . ?
C15_21 C17_21 C18B_21 109.8(2) . . ?
H17A_21 C17_21 H17B_21 108.2 . . ?
H17C_21 C17_21 H17D_21 108.2 . . ?
C18B_21 C17_21 H17C_21 109.7 . . ?
C18B_21 C17_21 H17D_21 109.7 . . ?
C18A_21 C17_21 C15_21 110.1(2) . . ?
C18A_21 C17_21 H17A_21 109.7 . . ?
C18A_21 C17_21 H17B_21 109.7 . . ?
C17_21 C18B_21 H18A_21 109.5 . . ?
C17_21 C18B_21 H18B_21 109.5 . . ?
C17_21 C18B_21 H18C_21 109.5 . . ?
H18A_21 C18B_21 H18B_21 109.5 . . ?
H18A_21 C18B_21 H18C_21 109.5 . . ?
H18B_21 C18B_21 H18C_21 109.5 . . ?
C17_21 C18A_21 H18D_21 109.5 . . ?
C17_21 C18A_21 H18E_21 109.5 . . ?
C17_21 C18A_21 H18F_21 109.5 . . ?
H18D_21 C18A_21 H18E_21 109.5 . . ?
H18D_21 C18A_21 H18F_21 109.5 . . ?
H18E_21 C18A_21 H18F_21 109.5 . . ?
C22_21 C21_21 C2_21 108.1(8) . . ?
C22_21 C21_21 C26_21 118.5(9) . . ?
C26_21 C21_21 C2_21 133.1(9) . . ?
C21_21 C22_21 C12_21 109.2(9) . . ?
C23_21 C22_21 C12_21 130.5(9) . . ?
C23_21 C22_21 C21_21 120.3(10) . . ?
C22_21 C23_21 H23_21 119.4 . . ?
C22_21 C23_21 C24_21 121.2(10) . . ?
C24_21 C23_21 H23_21 119.4 . . ?
C23_21 C24_21 H24_21 120.3 . . ?
C25_21 C24_21 C23_21 119.4(10) . . ?
C25_21 C24_21 H24_21 120.3 . . ?
C24_21 C25_21 C26_21 120.3(8) . . ?
C24_21 C25_21 C27_21 120.0(10) . . ?
C26_21 C25_21 C27_21 119.7(10) . . ?
C21_21 C26_21 H26_21 120.0 . . ?
C25_21 C26_21 C21_21 120.0(9) . . ?
C25_21 C26_21 H26_21 120.0 . . ?
C25_21 C27_21 H27A_21 109.7 . . ?
C25_21 C27_21 H27B_21 109.7 . . ?
H27A_21 C27_21 H27B_21 108.2 . . ?
C28_21 C27_21 C25_21 109.7(2) . . ?
C28_21 C27_21 H27A_21 109.7 . . ?
C28_21 C27_21 H27B_21 109.7 . . ?
C27_21 C28_21 H28A_21 109.5 . . ?
C27_21 C28_21 H28B_21 109.5 . . ?
C27_21 C28_21 H28C_21 109.5 . . ?
H28A_21 C28_21 H28B_21 109.5 . . ?
H28A_21 C28_21 H28C_21 109.5 . . ?
H28B_21 C28_21 H28C_21 109.5 . . ?
C24'_20 C1_22 H1_22 115.9 . . ?
C2_22 C1_22 C24'_20 128.3(10) . . ?
C2_22 C1_22 H1_22 115.9 . . ?
C1_22 C2_22 C11_22 131.0(10) . . ?
C1_22 C2_22 C21_22 124.3(11) . . ?
C21_22 C2_22 C11_22 104.4(9) . . ?
C12_22 C11_22 C2_22 107.2(10) . . ?
C16_22 C11_22 C2_22 134.0(9) . . ?
C16_22 C11_22 C12_22 118.8(11) . . ?
C11_22 C12_22 C22_22 108.7(10) . . ?
C13_22 C12_22 C11_22 119.2(13) . . ?
C13_22 C12_22 C22_22 132.1(11) . . ?
C12_22 C13_22 H13_22 119.8 . . ?
C14_22 C13_22 C12_22 120.4(12) . . ?
C14_22 C13_22 H13_22 119.8 . . ?
C13_22 C14_22 H14_22 119.5 . . ?
C13_22 C14_22 C15_22 120.9(12) . . ?
C15_22 C14_22 H14_22 119.5 . . ?
C14_22 C15_22 C17_22 118.3(11) . . ?
C16_22 C15_22 C14_22 118.7(10) . . ?
C16_22 C15_22 C17_22 122.9(10) . . ?
C11_22 C16_22 H16_22 119.1 . . ?
C15_22 C16_22 C11_22 121.8(10) . . ?
C15_22 C16_22 H16_22 119.1 . . ?
C15_22 C17_22 H17A_22 109.6 . . ?
C15_22 C17_22 H17B_22 109.6 . . ?
H17A_22 C17_22 H17B_22 108.2 . . ?
C18_22 C17_22 C15_22 110.1(2) . . ?
C18_22 C17_22 H17A_22 109.6 . . ?
C18_22 C17_22 H17B_22 109.6 . . ?
C17_22 C18_22 H18A_22 109.5 . . ?
C17_22 C18_22 H18B_22 109.5 . . ?
C17_22 C18_22 H18C_22 109.5 . . ?
H18A_22 C18_22 H18B_22 109.5 . . ?
H18A_22 C18_22 H18C_22 109.5 . . ?
H18B_22 C18_22 H18C_22 109.5 . . ?
C22_22 C21_22 C2_22 110.8(12) . . ?
C22_22 C21_22 C26_22 121.3(11) . . ?
C26_22 C21_22 C2_22 127.9(11) . . ?
C21_22 C22_22 C12_22 108.9(10) . . ?
C21_22 C22_22 C23_22 118.3(14) . . ?
C23_22 C22_22 C12_22 132.9(12) . . ?
C22_22 C23_22 H23_22 119.8 . . ?
C24_22 C23_22 C22_22 120.3(14) . . ?
C24_22 C23_22 H23_22 119.8 . . ?
C23_22 C24_22 H24_22 117.8 . . ?
C23_22 C24_22 C25_22 124.4(12) . . ?
C25_22 C24_22 H24_22 117.8 . . ?
C24_22 C25_22 C26_22 114.3(11) . . ?
C24_22 C25_22 C27_22 127.8(11) . . ?
C26_22 C25_22 C27_22 117.6(11) . . ?
C21_22 C26_22 H26_22 119.3 . . ?
C25_22 C26_22 C21_22 121.4(11) . . ?
C25_22 C26_22 H26_22 119.3 . . ?
C25_22 C27_22 H27A_22 109.7 . . ?
C25_22 C27_22 H27B_22 109.7 . . ?
C25_22 C27_22 H27C_22 109.7 . . ?
C25_22 C27_22 H27D_22 109.7 . . ?
H27A_22 C27_22 H27B_22 108.2 . . ?
H27C_22 C27_22 H27D_22 108.2 . . ?
C28A_22 C27_22 C25_22 109.9(2) . . ?
C28A_22 C27_22 H27A_22 109.7 . . ?
C28A_22 C27_22 H27B_22 109.7 . . ?
C28B_22 C27_22 C25_22 109.9(2) . . ?
C28B_22 C27_22 H27C_22 109.7 . . ?
C28B_22 C27_22 H27D_22 109.7 . . ?
C27_22 C28A_22 H28A_22 109.5 . . ?
C27_22 C28A_22 H28B_22 109.5 . . ?
C27_22 C28A_22 H28C_22 109.5 . . ?
H28A_22 C28A_22 H28B_22 109.5 . . ?
H28A_22 C28A_22 H28C_22 109.5 . . ?
H28B_22 C28A_22 H28C_22 109.5 . . ?
C27_22 C28B_22 H28D_22 109.5 . . ?
C27_22 C28B_22 H28E_22 109.5 . . ?
C27_22 C28B_22 H28F_22 109.5 . . ?
H28D_22 C28B_22 H28E_22 109.5 . . ?
H28D_22 C28B_22 H28F_22 109.5 . . ?
H28E_22 C28B_22 H28F_22 109.5 . . ?
C14'_10 C1_11 H1_11 115.4 . . ?
C2_11 C1_11 C14'_10 129.2(8) . . ?
C2_11 C1_11 H1_11 115.4 . . ?
C1_11 C2_11 C11_11 124.4(9) . . ?
C1_11 C2_11 C21_11 131.2(8) . . ?
C21_11 C2_11 C11_11 104.4(8) . . ?
C12_11 C11_11 C2_11 110.5(9) . . ?
C16_11 C11_11 C2_11 128.4(9) . . ?
C16_11 C11_11 C12_11 121.1(9) . . ?
C11_11 C12_11 C13_11 122.2(10) . . ?
C11_11 C12_11 C22_11 108.0(9) . . ?
C13_11 C12_11 C22_11 129.8(9) . . ?
C12_11 C13_11 H13_11 121.5 . . ?
C14_11 C13_11 C12_11 117.0(10) . . ?
C14_11 C13_11 H13_11 121.5 . . ?
C13_11 C14_11 H14_11 118.4 . . ?
C13_11 C14_11 C15_11 123.2(9) . . ?
C15_11 C14_11 H14_11 118.4 . . ?
C14_11 C15_11 C16_11 117.4(8) . . ?
C14_11 C15_11 C17_11 125.3(9) . . ?
C16_11 C15_11 C17_11 117.3(9) . . ?
C11_11 C16_11 C15_11 119.1(9) . . ?
C11_11 C16_11 H16_11 120.4 . . ?
C15_11 C16_11 H16_11 120.4 . . ?
C15_11 C17_11 H17A_11 109.7 . . ?
C15_11 C17_11 H17B_11 109.7 . . ?
C15_11 C17_11 H17C_11 109.7 . . ?
C15_11 C17_11 H17D_11 109.7 . . ?
C15_11 C17_11 C18A_11 109.9(2) . . ?
C15_11 C17_11 C18B_11 109.8(2) . . ?
H17A_11 C17_11 H17B_11 108.2 . . ?
H17C_11 C17_11 H17D_11 108.2 . . ?
C18A_11 C17_11 H17A_11 109.7 . . ?
C18A_11 C17_11 H17B_11 109.7 . . ?
C18B_11 C17_11 H17C_11 109.7 . . ?
C18B_11 C17_11 H17D_11 109.7 . . ?
C17_11 C18A_11 H18A_11 109.5 . . ?
C17_11 C18A_11 H18B_11 109.5 . . ?
C17_11 C18A_11 H18C_11 109.5 . . ?
H18A_11 C18A_11 H18B_11 109.5 . . ?
H18A_11 C18A_11 H18C_11 109.5 . . ?
H18B_11 C18A_11 H18C_11 109.5 . . ?
C17_11 C18B_11 H18D_11 109.5 . . ?
C17_11 C18B_11 H18E_11 109.5 . . ?
C17_11 C18B_11 H18F_11 109.5 . . ?
H18D_11 C18B_11 H18E_11 109.5 . . ?
H18D_11 C18B_11 H18F_11 109.5 . . ?
H18E_11 C18B_11 H18F_11 109.5 . . ?
C22_11 C21_11 C2_11 107.5(8) . . ?
C26_11 C21_11 C2_11 132.4(10) . . ?
C26_11 C21_11 C22_11 120.0(10) . . ?
C21_11 C22_11 C12_11 109.6(9) . . ?
C23_11 C22_11 C12_11 130.6(10) . . ?
C23_11 C22_11 C21_11 119.7(10) . . ?
C22_11 C23_11 H23_11 120.7 . . ?
C24_11 C23_11 C22_11 118.6(13) . . ?
C24_11 C23_11 H23_11 120.7 . . ?
C23_11 C24_11 H24_11 118.6 . . ?
C23_11 C24_11 C25_11 122.9(13) . . ?
C25_11 C24_11 H24_11 118.6 . . ?
C24_11 C25_11 C27_11 119.7(12) . . ?
C26_11 C25_11 C24_11 117.4(10) . . ?
C26_11 C25_11 C27_11 122.8(11) . . ?
C21_11 C26_11 C25_11 120.8(11) . . ?
C21_11 C26_11 H26_11 119.6 . . ?
C25_11 C26_11 H26_11 119.6 . . ?
C25_11 C27_11 H27A_11 109.7 . . ?
C25_11 C27_11 H27B_11 109.7 . . ?
C25_11 C27_11 H27C_11 109.7 . . ?
C25_11 C27_11 H27D_11 109.7 . . ?
H27A_11 C27_11 H27B_11 108.2 . . ?
H27C_11 C27_11 H27D_11 108.2 . . ?
C28A_11 C27_11 C25_11 109.8(2) . . ?
C28A_11 C27_11 H27A_11 109.7 . . ?
C28A_11 C27_11 H27B_11 109.7 . . ?
C28B_11 C27_11 C25_11 109.8(2) . . ?
C28B_11 C27_11 H27C_11 109.7 . . ?
C28B_11 C27_11 H27D_11 109.7 . . ?
C27_11 C28A_11 H28A_11 109.5 . . ?
C27_11 C28A_11 H28B_11 109.5 . . ?
C27_11 C28A_11 H28C_11 109.5 . . ?
H28A_11 C28A_11 H28B_11 109.5 . . ?
H28A_11 C28A_11 H28C_11 109.5 . . ?
H28B_11 C28A_11 H28C_11 109.5 . . ?
C27_11 C28B_11 H28D_11 109.5 . . ?
C27_11 C28B_11 H28E_11 109.5 . . ?
C27_11 C28B_11 H28F_11 109.5 . . ?
H28D_11 C28B_11 H28E_11 109.5 . . ?
H28D_11 C28B_11 H28F_11 109.5 . . ?
H28E_11 C28B_11 H28F_11 109.5 . . ?

loop_
_geom_bond_atom_site_label_1
_geom_bond_atom_site_label_2
_geom_bond_distance
_geom_bond_site_symmetry_2
_geom_bond_publ_flag
S1'_10 C2'_10 1.727(6) . ?
S1'_10 C5'_10 1.722(6) . ?
C2'_10 C3'_10 1.359(7) . ?
C2'_10 C11'_10 1.499(8) . ?
C3'_10 H3'_10 0.9500 . ?
C3'_10 C4'_10 1.422(8) . ?
C4'_10 H4'_10 0.9500 . ?
C4'_10 C5'_10 1.363(7) . ?
C5'_10 C21'_10 1.492(8) . ?
C16'_10 H16'_10 0.9500 . ?
C16'_10 C11'_10 1.3900 . ?
C16'_10 C15'_10 1.3900 . ?
C11'_10 C12'_10 1.3900 . ?
C12'_10 H12'_10 0.9500 . ?
C12'_10 C13'_10 1.3900 . ?
C13'_10 H13'_10 0.9500 . ?
C13'_10 C14'_10 1.3900 . ?
C14'_10 C15'_10 1.3900 . ?
C14'_10 C1_11 1.510(9) . ?
C15'_10 H15'_10 0.9500 . ?
C25'_10 H25'_10 0.9500 . ?
C25'_10 C24'_10 1.3900 . ?
C25'_10 C26'_10 1.3900 . ?
C24'_10 C23'_10 1.3900 . ?
C24'_10 C1_12 1.491(9) . ?
C23'_10 H23'_10 0.9500 . ?
C23'_10 C22'_10 1.3900 . ?
C22'_10 H22'_10 0.9500 . ?
C22'_10 C21'_10 1.3900 . ?
C21'_10 C26'_10 1.3900 . ?
C26'_10 H26'_10 0.9500 . ?
C1_12 H1_12 0.9500 . ?
C1_12 C2_12 1.334(13) . ?
C2_12 C11_12 1.479(14) . ?
C2_12 C21_12 1.491(14) . ?
C11_12 C12_12 1.408(15) . ?
C11_12 C16_12 1.386(14) . ?
C12_12 C13_12 1.365(16) . ?
C12_12 C22_12 1.494(16) . ?
C13_12 H13_12 0.9500 . ?
C13_12 C14_12 1.403(18) . ?
C14_12 H14_12 0.9500 . ?
C14_12 C15_12 1.372(17) . ?
C15_12 C16_12 1.380(16) . ?
C15_12 C17_12 1.5397(16) . ?
C16_12 H16_12 0.9500 . ?
C17_12 H17A_12 0.9900 . ?
C17_12 H17B_12 0.9900 . ?
C17_12 H17C_12 0.9900 . ?
C17_12 H17D_12 0.9900 . ?
C17_12 C18A_12 1.5393(16) . ?
C17_12 C18B_12 1.5396(16) . ?
C18A_12 H18A_12 0.9800 . ?
C18A_12 H18B_12 0.9800 . ?
C18A_12 H18C_12 0.9800 . ?
C18B_12 H18D_12 0.9800 . ?
C18B_12 H18E_12 0.9800 . ?
C18B_12 H18F_12 0.9800 . ?
C21_12 C22_12 1.380(15) . ?
C21_12 C26_12 1.375(14) . ?
C22_12 C23_12 1.343(15) . ?
C23_12 H23_12 0.9500 . ?
C23_12 C24_12 1.393(17) . ?
C24_12 H24_12 0.9500 . ?
C24_12 C25_12 1.383(16) . ?
C25_12 C26_12 1.397(14) . ?
C25_12 C27_12 1.5398(16) . ?
C26_12 H26_12 0.9500 . ?
C27_12 H27A_12 0.9900 . ?
C27_12 H27B_12 0.9900 . ?
C27_12 C28_12 1.5398(16) . ?
C28_12 H28A_12 0.9800 . ?
C28_12 H28B_12 0.9800 . ?
C28_12 H28C_12 0.9800 . ?
S1'_20 C2'_20 1.726(6) . ?
S1'_20 C5'_20 1.723(6) . ?
C2'_20 C3'_20 1.355(7) . ?
C2'_20 C11'_20 1.467(8) . ?
C3'_20 H3'_20 0.9500 . ?
C3'_20 C4'_20 1.415(8) . ?
C4'_20 H4'_20 0.9500 . ?
C4'_20 C5'_20 1.359(7) . ?
C5'_20 C21'_20 1.467(8) . ?
C12'_20 H12'_20 0.9500 . ?
C12'_20 C11'_20 1.3900 . ?
C12'_20 C13'_20 1.3900 . ?
C11'_20 C16'_20 1.3900 . ?
C16'_20 H16'_20 0.9500 . ?
C16'_20 C15'_20 1.3900 . ?
C15'_20 H15'_20 0.9500 . ?
C15'_20 C14'_20 1.3900 . ?
C14'_20 C13'_20 1.3900 . ?
C14'_20 C1_21 1.468(10) . ?
C13'_20 H13'_20 0.9500 . ?
C23'_20 H23'_20 0.9500 . ?
C23'_20 C24'_20 1.3900 . ?
C23'_20 C22'_20 1.3900 . ?
C24'_20 C25'_20 1.3900 . ?
C24'_20 C1_22 1.492(10) . ?
C25'_20 H25'_20 0.9500 . ?
C25'_20 C26'_20 1.3900 . ?
C26'_20 H26'_20 0.9500 . ?
C26'_20 C21'_20 1.3900 . ?
C21'_20 C22'_20 1.3900 . ?
C22'_20 H22'_20 0.9500 . ?
C1_21 H1_21 0.9500 . ?
C1_21 C2_21 1.342(13) . ?
C2_21 C11_21 1.482(13) . ?
C2_21 C21_21 1.481(14) . ?
C11_21 C12_21 1.363(14) . ?
C11_21 C16_21 1.364(14) . ?
C12_21 C13_21 1.375(14) . ?
C12_21 C22_21 1.483(14) . ?
C13_21 H13_21 0.9500 . ?
C13_21 C14_21 1.372(16) . ?
C14_21 H14_21 0.9500 . ?
C14_21 C15_21 1.363(15) . ?
C15_21 C16_21 1.415(13) . ?
C15_21 C17_21 1.5397(16) . ?
C16_21 H16_21 0.9500 . ?
C17_21 H17A_21 0.9900 . ?
C17_21 H17B_21 0.9900 . ?
C17_21 H17C_21 0.9900 . ?
C17_21 H17D_21 0.9900 . ?
C17_21 C18B_21 1.5400(16) . ?
C17_21 C18A_21 1.5392(16) . ?
C18B_21 H18A_21 0.9800 . ?
C18B_21 H18B_21 0.9800 . ?
C18B_21 H18C_21 0.9800 . ?
C18A_21 H18D_21 0.9800 . ?
C18A_21 H18E_21 0.9800 . ?
C18A_21 H18F_21 0.9800 . ?
C21_21 C22_21 1.388(12) . ?
C21_21 C26_21 1.391(13) . ?
C22_21 C23_21 1.347(14) . ?
C23_21 H23_21 0.9500 . ?
C23_21 C24_21 1.378(14) . ?
C24_21 H24_21 0.9500 . ?
C24_21 C25_21 1.358(14) . ?
C25_21 C26_21 1.380(13) . ?
C25_21 C27_21 1.5400(16) . ?
C26_21 H26_21 0.9500 . ?
C27_21 H27A_21 0.9900 . ?
C27_21 H27B_21 0.9900 . ?
C27_21 C28_21 1.5397(16) . ?
C28_21 H28A_21 0.9800 . ?
C28_21 H28B_21 0.9800 . ?
C28_21 H28C_21 0.9800 . ?
C1_22 H1_22 0.9500 . ?
C1_22 C2_22 1.319(13) . ?
C2_22 C11_22 1.492(15) . ?
C2_22 C21_22 1.461(14) . ?
C11_22 C12_22 1.403(14) . ?
C11_22 C16_22 1.392(15) . ?
C12_22 C13_22 1.375(17) . ?
C12_22 C22_22 1.450(17) . ?
C13_22 H13_22 0.9500 . ?
C13_22 C14_22 1.369(17) . ?
C14_22 H14_22 0.9500 . ?
C14_22 C15_22 1.393(15) . ?
C15_22 C16_22 1.350(14) . ?
C15_22 C17_22 1.5392(16) . ?
C16_22 H16_22 0.9500 . ?
C17_22 H17A_22 0.9900 . ?
C17_22 H17B_22 0.9900 . ?
C17_22 C18_22 1.5389(16) . ?
C18_22 H18A_22 0.9800 . ?
C18_22 H18B_22 0.9800 . ?
C18_22 H18C_22 0.9800 . ?
C21_22 C22_22 1.342(16) . ?
C21_22 C26_22 1.441(17) . ?
C22_22 C23_22 1.426(16) . ?
C23_22 H23_22 0.9500 . ?
C23_22 C24_22 1.365(19) . ?
C24_22 H24_22 0.9500 . ?
C24_22 C25_22 1.404(18) . ?
C25_22 C26_22 1.422(15) . ?
C25_22 C27_22 1.5398(16) . ?
C26_22 H26_22 0.9500 . ?
C27_22 H27A_22 0.9900 . ?
C27_22 H27B_22 0.9900 . ?
C27_22 H27C_22 0.9900 . ?
C27_22 H27D_22 0.9900 . ?
C27_22 C28A_22 1.5394(16) . ?
C27_22 C28B_22 1.5395(16) . ?
C28A_22 H28A_22 0.9800 . ?
C28A_22 H28B_22 0.9800 . ?
C28A_22 H28C_22 0.9800 . ?
C28B_22 H28D_22 0.9800 . ?
C28B_22 H28E_22 0.9800 . ?
C28B_22 H28F_22 0.9800 . ?
C1_11 H1_11 0.9500 . ?
C1_11 C2_11 1.323(12) . ?
C2_11 C11_11 1.502(13) . ?
C2_11 C21_11 1.480(14) . ?
C11_11 C12_11 1.364(13) . ?
C11_11 C16_11 1.361(13) . ?
C12_11 C13_11 1.398(13) . ?
C12_11 C22_11 1.459(14) . ?
C13_11 H13_11 0.9500 . ?
C13_11 C14_11 1.368(14) . ?
C14_11 H14_11 0.9500 . ?
C14_11 C15_11 1.399(14) . ?
C15_11 C16_11 1.439(13) . ?
C15_11 C17_11 1.5398(16) . ?
C16_11 H16_11 0.9500 . ?
C17_11 H17A_11 0.9900 . ?
C17_11 H17B_11 0.9900 . ?
C17_11 H17C_11 0.9900 . ?
C17_11 H17D_11 0.9900 . ?
C17_11 C18A_11 1.5397(16) . ?
C17_11 C18B_11 1.5398(16) . ?
C18A_11 H18A_11 0.9800 . ?
C18A_11 H18B_11 0.9800 . ?
C18A_11 H18C_11 0.9800 . ?
C18B_11 H18D_11 0.9800 . ?
C18B_11 H18E_11 0.9800 . ?
C18B_11 H18F_11 0.9800 . ?
C21_11 C22_11 1.422(14) . ?
C21_11 C26_11 1.364(14) . ?
C22_11 C23_11 1.397(16) . ?
C23_11 H23_11 0.9500 . ?
C23_11 C24_11 1.354(16) . ?
C24_11 H24_11 0.9500 . ?
C24_11 C25_11 1.420(18) . ?
C25_11 C26_11 1.400(17) . ?
C25_11 C27_11 1.5402(16) . ?
C26_11 H26_11 0.9500 . ?
C27_11 H27A_11 0.9900 . ?
C27_11 H27B_11 0.9900 . ?
C27_11 H27C_11 0.9900 . ?
C27_11 H27D_11 0.9900 . ?
C27_11 C28A_11 1.5396(16) . ?
C27_11 C28B_11 1.5397(16) . ?
C28A_11 H28A_11 0.9800 . ?
C28A_11 H28B_11 0.9800 . ?
C28A_11 H28C_11 0.9800 . ?
C28B_11 H28D_11 0.9800 . ?
C28B_11 H28E_11 0.9800 . ?
C28B_11 H28F_11 0.9800 . ?

loop_
_geom_torsion_atom_site_label_1
_geom_torsion_atom_site_label_2
_geom_torsion_atom_site_label_3
_geom_torsion_atom_site_label_4
_geom_torsion
_geom_torsion_site_symmetry_1
_geom_torsion_site_symmetry_2
_geom_torsion_site_symmetry_3
_geom_torsion_site_symmetry_4
_geom_torsion_publ_flag
S1'_10 C2'_10 C3'_10 C4'_10 -1.3(10) . . . . ?
S1'_10 C2'_10 C11'_10 C16'_10 -174.5(4) . . . . ?
S1'_10 C2'_10 C11'_10 C12'_10 3.3(8) . . . . ?
S1'_10 C5'_10 C21'_10 C22'_10 -18.8(9) . . . . ?
S1'_10 C5'_10 C21'_10 C26'_10 155.8(5) . . . . ?
C2'_10 S1'_10 C5'_10 C4'_10 1.2(7) . . . . ?
C2'_10 S1'_10 C5'_10 C21'_10 -176.3(7) . . . . ?
C2'_10 C3'_10 C4'_10 C5'_10 2.4(12) . . . . ?
C2'_10 C11'_10 C12'_10 C13'_10 -177.8(6) . . . . ?
C3'_10 C2'_10 C11'_10 C16'_10 1.4(11) . . . . ?
C3'_10 C2'_10 C11'_10 C12'_10 179.2(8) . . . . ?
C3'_10 C4'_10 C5'_10 S1'_10 -2.2(10) . . . . ?
C3'_10 C4'_10 C5'_10 C21'_10 175.1(8) . . . . ?
C4'_10 C5'_10 C21'_10 C22'_10 164.2(8) . . . . ?
C4'_10 C5'_10 C21'_10 C26'_10 -21.3(11) . . . . ?
C5'_10 S1'_10 C2'_10 C3'_10 0.1(7) . . . . ?
C5'_10 S1'_10 C2'_10 C11'_10 176.7(6) . . . . ?
C5'_10 C21'_10 C26'_10 C25'_10 -174.6(6) . . . . ?
C16'_10 C11'_10 C12'_10 C13'_10 0.0 . . . . ?
C11'_10 C2'_10 C3'_10 C4'_10 -177.6(8) . . . . ?
C11'_10 C16'_10 C15'_10 C14'_10 0.0 . . . . ?
C11'_10 C12'_10 C13'_10 C14'_10 0.0 . . . . ?
C12'_10 C13'_10 C14'_10 C15'_10 0.0 . . . . ?
C12'_10 C13'_10 C14'_10 C1_11 -177.8(7) . . . . ?
C13'_10 C14'_10 C15'_10 C16'_10 0.0 . . . . ?
C13'_10 C14'_10 C1_11 C2_11 -138.4(9) . . . . ?
C14'_10 C1_11 C2_11 C11_11 -169.6(9) . . . . ?
C14'_10 C1_11 C2_11 C21_11 8.2(18) . . . . ?
C15'_10 C16'_10 C11'_10 C2'_10 177.8(6) . . . . ?
C15'_10 C16'_10 C11'_10 C12'_10 0.0 . . . . ?
C15'_10 C14'_10 C1_11 C2_11 43.8(12) . . . . ?
C25'_10 C24'_10 C23'_10 C22'_10 0.0 . . . . ?
C25'_10 C24'_10 C1_12 C2_12 153.2(9) . . . . ?
C24'_10 C25'_10 C26'_10 C21'_10 0.0 . . . . ?
C24'_10 C23'_10 C22'_10 C21'_10 0.0 . . . . ?
C24'_10 C1_12 C2_12 C11_12 -11.1(18) . . . . ?
C24'_10 C1_12 C2_12 C21_12 161.1(9) . . . . ?
C23'_10 C24'_10 C1_12 C2_12 -33.0(13) . . . . ?
C23'_10 C22'_10 C21'_10 C5'_10 174.5(6) . . . . ?
C23'_10 C22'_10 C21'_10 C26'_10 0.0 . . . . ?
C22'_10 C21'_10 C26'_10 C25'_10 0.0 . . . . ?
C26'_10 C25'_10 C24'_10 C23'_10 0.0 . . . . ?
C26'_10 C25'_10 C24'_10 C1_12 173.8(7) . . . . ?
C1_12 C24'_10 C23'_10 C22'_10 -173.7(7) . . . . ?
C1_12 C2_12 C11_12 C12_12 169.2(10) . . . . ?
C1_12 C2_12 C11_12 C16_12 -19.0(18) . . . . ?
C1_12 C2_12 C21_12 C22_12 -168.1(9) . . . . ?
C1_12 C2_12 C21_12 C26_12 10.1(17) . . . . ?
C2_12 C11_12 C12_12 C13_12 179.4(10) . . . . ?
C2_12 C11_12 C12_12 C22_12 1.5(11) . . . . ?
C2_12 C11_12 C16_12 C15_12 -174.6(10) . . . . ?
C2_12 C21_12 C22_12 C12_12 -4.9(11) . . . . ?
C2_12 C21_12 C22_12 C23_12 177.3(10) . . . . ?
C2_12 C21_12 C26_12 C25_12 -179.5(10) . . . . ?
C11_12 C2_12 C21_12 C22_12 5.7(11) . . . . ?
C11_12 C2_12 C21_12 C26_12 -176.1(10) . . . . ?
C11_12 C12_12 C13_12 C14_12 -4.7(17) . . . . ?
C11_12 C12_12 C22_12 C21_12 2.0(11) . . . . ?
C11_12 C12_12 C22_12 C23_12 179.6(11) . . . . ?
C12_12 C11_12 C16_12 C15_12 -3.4(16) . . . . ?
C12_12 C13_12 C14_12 C15_12 0.3(19) . . . . ?
C12_12 C22_12 C23_12 C24_12 -175.9(11) . . . . ?
C13_12 C12_12 C22_12 C21_12 -175.6(11) . . . . ?
C13_12 C12_12 C22_12 C23_12 2.0(19) . . . . ?
C13_12 C14_12 C15_12 C16_12 3(2) . . . . ?
C13_12 C14_12 C15_12 C17_12 178.1(11) . . . . ?
C14_12 C15_12 C16_12 C11_12 -0.9(18) . . . . ?
C14_12 C15_12 C17_12 C18A_12 111(2) . . . . ?
C14_12 C15_12 C17_12 C18B_12 -104(3) . . . . ?
C16_12 C11_12 C12_12 C13_12 6.4(15) . . . . ?
C16_12 C11_12 C12_12 C22_12 -171.5(9) . . . . ?
C16_12 C15_12 C17_12 C18A_12 -73(2) . . . . ?
C16_12 C15_12 C17_12 C18B_12 71(3) . . . . ?
C17_12 C15_12 C16_12 C11_12 -176.4(10) . . . . ?
C21_12 C2_12 C11_12 C12_12 -4.3(10) . . . . ?
C21_12 C2_12 C11_12 C16_12 167.6(10) . . . . ?
C21_12 C22_12 C23_12 C24_12 1.3(17) . . . . ?
C22_12 C12_12 C13_12 C14_12 172.6(10) . . . . ?
C22_12 C21_12 C26_12 C25_12 -1.4(16) . . . . ?
C22_12 C23_12 C24_12 C25_12 0.9(18) . . . . ?
C23_12 C24_12 C25_12 C26_12 -3.4(17) . . . . ?
C23_12 C24_12 C25_12 C27_12 180.0(10) . . . . ?
C24_12 C25_12 C26_12 C21_12 3.6(16) . . . . ?
C24_12 C25_12 C27_12 C28_12 -106.5(14) . . . . ?
C26_12 C21_12 C22_12 C12_12 176.8(9) . . . . ?
C26_12 C21_12 C22_12 C23_12 -1.1(16) . . . . ?
C26_12 C25_12 C27_12 C28_12 76.9(15) . . . . ?
C27_12 C25_12 C26_12 C21_12 -179.8(9) . . . . ?
S1'_20 C2'_20 C3'_20 C4'_20 0.2(11) . . . . ?
S1'_20 C2'_20 C11'_20 C12'_20 22.9(8) . . . . ?
S1'_20 C2'_20 C11'_20 C16'_20 -157.6(5) . . . . ?
S1'_20 C5'_20 C21'_20 C26'_20 156.5(5) . . . . ?
S1'_20 C5'_20 C21'_20 C22'_20 -20.6(9) . . . . ?
C2'_20 S1'_20 C5'_20 C4'_20 0.8(8) . . . . ?
C2'_20 S1'_20 C5'_20 C21'_20 -173.2(7) . . . . ?
C2'_20 C3'_20 C4'_20 C5'_20 0.4(13) . . . . ?
C2'_20 C11'_20 C16'_20 C15'_20 -179.6(6) . . . . ?
C3'_20 C2'_20 C11'_20 C12'_20 -157.4(8) . . . . ?
C3'_20 C2'_20 C11'_20 C16'_20 22.1(12) . . . . ?
C3'_20 C4'_20 C5'_20 S1'_20 -0.8(11) . . . . ?
C3'_20 C4'_20 C5'_20 C21'_20 172.5(8) . . . . ?
C4'_20 C5'_20 C21'_20 C26'_20 -16.2(12) . . . . ?
C4'_20 C5'_20 C21'_20 C22'_20 166.8(8) . . . . ?
C5'_20 S1'_20 C2'_20 C3'_20 -0.6(8) . . . . ?
C5'_20 S1'_20 C2'_20 C11'_20 179.2(7) . . . . ?
C5'_20 C21'_20 C22'_20 C23'_20 177.0(7) . . . . ?
C12'_20 C11'_20 C16'_20 C15'_20 0.0 . . . . ?
C11'_20 C2'_20 C3'_20 C4'_20 -179.5(8) . . . . ?
C11'_20 C12'_20 C13'_20 C14'_20 0.0 . . . . ?
C11'_20 C16'_20 C15'_20 C14'_20 0.0 . . . . ?
C16'_20 C15'_20 C14'_20 C13'_20 0.0 . . . . ?
C16'_20 C15'_20 C14'_20 C1_21 175.7(7) . . . . ?
C15'_20 C14'_20 C13'_20 C12'_20 0.0 . . . . ?
C15'_20 C14'_20 C1_21 C2_21 43.3(14) . . . . ?
C14'_20 C1_21 C2_21 C11_21 -179.6(10) . . . . ?
C14'_20 C1_21 C2_21 C21_21 10(2) . . . . ?
C13'_20 C12'_20 C11'_20 C2'_20 179.5(6) . . . . ?
C13'_20 C12'_20 C11'_20 C16'_20 0.0 . . . . ?
C13'_20 C14'_20 C1_21 C2_21 -140.9(10) . . . . ?
C23'_20 C24'_20 C25'_20 C26'_20 0.0 . . . . ?
C23'_20 C24'_20 C1_22 C2_22 -48.6(12) . . . . ?
C24'_20 C23'_20 C22'_20 C21'_20 0.0 . . . . ?
C24'_20 C25'_20 C26'_20 C21'_20 0.0 . . . . ?
C24'_20 C1_22 C2_22 C11_22 -14.0(17) . . . . ?
C24'_20 C1_22 C2_22 C21_22 173.4(9) . . . . ?
C25'_20 C24'_20 C1_22 C2_22 139.4(9) . . . . ?
C25'_20 C26'_20 C21'_20 C5'_20 -177.1(6) . . . . ?
C25'_20 C26'_20 C21'_20 C22'_20 0.0 . . . . ?
C26'_20 C21'_20 C22'_20 C23'_20 0.0 . . . . ?
C22'_20 C23'_20 C24'_20 C25'_20 0.0 . . . . ?
C22'_20 C23'_20 C24'_20 C1_22 -171.9(7) . . . . ?
C1_21 C14'_20 C13'_20 C12'_20 -175.9(7) . . . . ?
C1_21 C2_21 C11_21 C12_21 -176.5(10) . . . . ?
C1_21 C2_21 C11_21 C16_21 3(2) . . . . ?
C1_21 C2_21 C21_21 C22_21 174.3(12) . . . . ?
C1_21 C2_21 C21_21 C26_21 0(2) . . . . ?
C2_21 C11_21 C12_21 C13_21 179.7(10) . . . . ?
C2_21 C11_21 C12_21 C22_21 3.0(13) . . . . ?
C2_21 C11_21 C16_21 C15_21 -177.3(13) . . . . ?
C2_21 C21_21 C22_21 C12_21 -0.6(11) . . . . ?
C2_21 C21_21 C22_21 C23_21 -178.6(10) . . . . ?
C2_21 C21_21 C26_21 C25_21 177.0(11) . . . . ?
C11_21 C2_21 C21_21 C22_21 2.3(11) . . . . ?
C11_21 C2_21 C21_21 C26_21 -171.5(11) . . . . ?
C11_21 C12_21 C13_21 C14_21 -2.5(18) . . . . ?
C11_21 C12_21 C22_21 C21_21 -1.5(12) . . . . ?
C11_21 C12_21 C22_21 C23_21 176.2(11) . . . . ?
C12_21 C11_21 C16_21 C15_21 2(2) . . . . ?
C12_21 C13_21 C14_21 C15_21 3(2) . . . . ?
C12_21 C22_21 C23_21 C24_21 -178.6(11) . . . . ?
C13_21 C12_21 C22_21 C21_21 -177.7(11) . . . . ?
C13_21 C12_21 C22_21 C23_21 0(2) . . . . ?
C13_21 C14_21 C15_21 C16_21 0(2) . . . . ?
C13_21 C14_21 C15_21 C17_21 177.1(12) . . . . ?
C14_21 C15_21 C16_21 C11_21 -2(2) . . . . ?
C14_21 C15_21 C17_21 C18B_21 82(3) . . . . ?
C14_21 C15_21 C17_21 C18A_21 30(3) . . . . ?
C16_21 C11_21 C12_21 C13_21 0.2(18) . . . . ?
C16_21 C11_21 C12_21 C22_21 -176.4(10) . . . . ?
C16_21 C15_21 C17_21 C18B_21 -100(3) . . . . ?
C16_21 C15_21 C17_21 C18A_21 -153(2) . . . . ?
C17_21 C15_21 C16_21 C11_21 -179.6(12) . . . . ?
C21_21 C2_21 C11_21 C12_21 -3.4(12) . . . . ?
C21_21 C2_21 C11_21 C16_21 176.0(12) . . . . ?
C21_21 C22_21 C23_21 C24_21 -1.2(17) . . . . ?
C22_21 C12_21 C13_21 C14_21 173.3(12) . . . . ?
C22_21 C21_21 C26_21 C25_21 3.7(15) . . . . ?
C22_21 C23_21 C24_21 C25_21 6.1(17) . . . . ?
C23_21 C24_21 C25_21 C26_21 -6.0(16) . . . . ?
C23_21 C24_21 C25_21 C27_21 176.5(9) . . . . ?
C24_21 C25_21 C26_21 C21_21 1.2(15) . . . . ?
C24_21 C25_21 C27_21 C28_21 -94.3(13) . . . . ?
C26_21 C21_21 C22_21 C12_21 174.2(9) . . . . ?
C26_21 C21_21 C22_21 C23_21 -3.7(15) . . . . ?
C26_21 C25_21 C27_21 C28_21 88.2(12) . . . . ?
C27_21 C25_21 C26_21 C21_21 178.7(8) . . . . ?
C1_22 C24'_20 C25'_20 C26'_20 172.1(7) . . . . ?
C1_22 C2_22 C11_22 C12_22 -173.8(10) . . . . ?
C1_22 C2_22 C11_22 C16_22 3.7(18) . . . . ?
C1_22 C2_22 C21_22 C22_22 175.0(10) . . . . ?
C1_22 C2_22 C21_22 C26_22 -5.7(17) . . . . ?
C2_22 C11_22 C12_22 C13_22 -178.6(10) . . . . ?
C2_22 C11_22 C12_22 C22_22 -0.5(11) . . . . ?
C2_22 C11_22 C16_22 C15_22 -177.4(10) . . . . ?
C2_22 C21_22 C22_22 C12_22 -1.1(12) . . . . ?
C2_22 C21_22 C22_22 C23_22 178.5(9) . . . . ?
C2_22 C21_22 C26_22 C25_22 -178.5(10) . . . . ?
C11_22 C2_22 C21_22 C22_22 0.7(11) . . . . ?
C11_22 C2_22 C21_22 C26_22 -180.0(10) . . . . ?
C11_22 C12_22 C13_22 C14_22 -4.1(17) . . . . ?
C11_22 C12_22 C22_22 C21_22 1.0(12) . . . . ?
C11_22 C12_22 C22_22 C23_22 -178.5(11) . . . . ?
C12_22 C11_22 C16_22 C15_22 -0.2(15) . . . . ?
C12_22 C13_22 C14_22 C15_22 1.4(19) . . . . ?
C12_22 C22_22 C23_22 C24_22 -179.6(12) . . . . ?
C13_22 C12_22 C22_22 C21_22 178.7(12) . . . . ?
C13_22 C12_22 C22_22 C23_22 -1(2) . . . . ?
C13_22 C14_22 C15_22 C16_22 2.0(17) . . . . ?
C13_22 C14_22 C15_22 C17_22 178.7(10) . . . . ?
C14_22 C15_22 C16_22 C11_22 -2.6(15) . . . . ?
C14_22 C15_22 C17_22 C18_22 119.9(13) . . . . ?
C16_22 C11_22 C12_22 C13_22 3.5(15) . . . . ?
C16_22 C11_22 C12_22 C22_22 -178.4(9) . . . . ?
C16_22 C15_22 C17_22 C18_22 -63.5(15) . . . . ?
C17_22 C15_22 C16_22 C11_22 -179.1(8) . . . . ?
C21_22 C2_22 C11_22 C12_22 -0.1(10) . . . . ?
C21_22 C2_22 C11_22 C16_22 177.4(10) . . . . ?
C21_22 C22_22 C23_22 C24_22 1.0(17) . . . . ?
C22_22 C12_22 C13_22 C14_22 178.4(12) . . . . ?
C22_22 C21_22 C26_22 C25_22 0.8(17) . . . . ?
C22_22 C23_22 C24_22 C25_22 -1(2) . . . . ?
C23_22 C24_22 C25_22 C26_22 0.9(18) . . . . ?
C23_22 C24_22 C25_22 C27_22 174.7(12) . . . . ?
C24_22 C25_22 C26_22 C21_22 -0.7(16) . . . . ?
C24_22 C25_22 C27_22 C28A_22 15(2) . . . . ?
C24_22 C25_22 C27_22 C28B_22 76(2) . . . . ?
C26_22 C21_22 C22_22 C12_22 179.6(10) . . . . ?
C26_22 C21_22 C22_22 C23_22 -0.8(16) . . . . ?
C26_22 C25_22 C27_22 C28A_22 -171.7(16) . . . . ?
C26_22 C25_22 C27_22 C28B_22 -110.7(19) . . . . ?
C27_22 C25_22 C26_22 C21_22 -175.2(10) . . . . ?
C1_11 C14'_10 C15'_10 C16'_10 177.7(7) . . . . ?
C1_11 C2_11 C11_11 C12_11 175.6(10) . . . . ?
C1_11 C2_11 C11_11 C16_11 -2.5(17) . . . . ?
C1_11 C2_11 C21_11 C22_11 -175.8(11) . . . . ?
C1_11 C2_11 C21_11 C26_11 8(2) . . . . ?
C2_11 C11_11 C12_11 C13_11 -176.0(10) . . . . ?
C2_11 C11_11 C12_11 C22_11 2.0(12) . . . . ?
C2_11 C11_11 C16_11 C15_11 177.2(9) . . . . ?
C2_11 C21_11 C22_11 C12_11 -1.2(13) . . . . ?
C2_11 C21_11 C22_11 C23_11 174.7(12) . . . . ?
C2_11 C21_11 C26_11 C25_11 -177.8(13) . . . . ?
C11_11 C2_11 C21_11 C22_11 2.3(11) . . . . ?
C11_11 C2_11 C21_11 C26_11 -173.6(13) . . . . ?
C11_11 C12_11 C13_11 C14_11 -2.2(16) . . . . ?
C11_11 C12_11 C22_11 C21_11 -0.5(13) . . . . ?
C11_11 C12_11 C22_11 C23_11 -175.9(14) . . . . ?
C12_11 C11_11 C16_11 C15_11 -0.7(16) . . . . ?
C12_11 C13_11 C14_11 C15_11 0.6(17) . . . . ?
C12_11 C22_11 C23_11 C24_11 -177.2(14) . . . . ?
C13_11 C12_11 C22_11 C21_11 177.3(11) . . . . ?
C13_11 C12_11 C22_11 C23_11 2(2) . . . . ?
C13_11 C14_11 C15_11 C16_11 0.8(17) . . . . ?
C13_11 C14_11 C15_11 C17_11 -178.0(11) . . . . ?
C14_11 C15_11 C16_11 C11_11 -0.7(16) . . . . ?
C14_11 C15_11 C17_11 C18A_11 -32.3(17) . . . . ?
C14_11 C15_11 C17_11 C18B_11 -85(2) . . . . ?
C16_11 C11_11 C12_11 C13_11 2.2(16) . . . . ?
C16_11 C11_11 C12_11 C22_11 -179.7(10) . . . . ?
C16_11 C15_11 C17_11 C18A_11 149.0(13) . . . . ?
C16_11 C15_11 C17_11 C18B_11 97(2) . . . . ?
C17_11 C15_11 C16_11 C11_11 178.1(9) . . . . ?
C21_11 C2_11 C11_11 C12_11 -2.7(11) . . . . ?
C21_11 C2_11 C11_11 C16_11 179.2(11) . . . . ?
C21_11 C22_11 C23_11 C24_11 8(2) . . . . ?
C22_11 C12_11 C13_11 C14_11 -179.7(11) . . . . ?
C22_11 C21_11 C26_11 C25_11 7(2) . . . . ?
C22_11 C23_11 C24_11 C25_11 -5(3) . . . . ?
C23_11 C24_11 C25_11 C26_11 3(3) . . . . ?
C23_11 C24_11 C25_11 C27_11 -176.6(15) . . . . ?
C24_11 C25_11 C26_11 C21_11 -4(2) . . . . ?
C24_11 C25_11 C27_11 C28A_11 -117(2) . . . . ?
C24_11 C25_11 C27_11 C28B_11 139(3) . . . . ?
C26_11 C21_11 C22_11 C12_11 175.2(11) . . . . ?
C26_11 C21_11 C22_11 C23_11 -8.8(19) . . . . ?
C26_11 C25_11 C27_11 C28A_11 64(3) . . . . ?
C26_11 C25_11 C27_11 C28B_11 -40(3) . . . . ?
C27_11 C25_11 C26_11 C21_11 175.7(12) . . . . ?

loop_
_twin_individual_id
_twin_individual_mass_fraction_refined
1 0.55(15)
2 0.40(5)
3 0.06(13)
4 -0.01(5)
